data_7131114
loop_
_publ_author_name
'Liu, Wei-Dong'
'Li, Guan-Jun'
'Xu, Han'
'Deng, Yong-Kai'
'Du, Ming-Hao'
'Long, La-Sheng'
'Zheng, Lan-Sun'
'Kong, Xiang-Jian'

_publ_section_title
;
 Circularly polarized luminescence and performance modulation of chiral
 europium-titanium (Eu<sub>2</sub>Ti<sub>4</sub>)-oxo clusters.
;
_journal_issue 3
_journal_name_full 'Chemical communications (Cambridge, England)'
_journal_page_first 346
_journal_page_last 349
_journal_paper_doi 10.1039/d2cc05816b
_journal_volume 59
_journal_year 2023
_chemical_absolute_configuration ad
_chemical_formula_moiety 'C104 H86 Eu2 N4 O26 Ti4'
_chemical_formula_sum 'C104 H86 Eu2 N4 O26 Ti4'
_chemical_formula_weight 2303.28
_space_group_crystal_system triclinic
_space_group_IT_number 1
_space_group_name_Hall 'P 1'
_space_group_name_H-M_alt 'P 1'
_atom_sites_solution_hydrogens geom
_audit_creation_date 2022-11-09
_audit_creation_method
;
Olex2 1.3
(compiled 2020.11.12 svn.r5f609507 for OlexSys, GUI svn.r6408)
;
_audit_update_record
;
2022-11-29 deposited with the CCDC.	2022-11-30 downloaded from the CCDC.
;
_cell_angle_alpha 67.479(2)
_cell_angle_beta 89.6700(10)
_cell_angle_gamma 73.051(2)
_cell_formula_units_Z 1
_cell_length_a 13.1002(2)
_cell_length_b 14.6924(2)
_cell_length_c 15.1253(2)
_cell_measurement_reflns_used 19710
_cell_measurement_temperature 100.01(13)
_cell_measurement_theta_max 75.6430
_cell_measurement_theta_min 3.1790
_cell_volume 2553.86(8)
_computing_cell_refinement 'CrysAlisPro 1.171.41.110a (Rigaku OD, 2021)'
_computing_data_collection 'CrysAlisPro 1.171.41.110a (Rigaku OD, 2021)'
_computing_data_reduction 'CrysAlisPro 1.171.41.110a (Rigaku OD, 2021)'
_computing_molecular_graphics 'Olex2 1.3 (Dolomanov et al., 2009)'
_computing_publication_material 'Olex2 1.3 (Dolomanov et al., 2009)'
_computing_structure_refinement 'SHELXL 2018/3 (Sheldrick, 2015)'
_computing_structure_solution 'SHELXT 2018/2 (Sheldrick, 2018)'
_diffrn_ambient_environment N~2~
_diffrn_ambient_temperature 100.01(13)
_diffrn_detector 'Hybrid Pixel Array Detector'
_diffrn_detector_area_resol_mean 10.0000
_diffrn_detector_type HyPix
_diffrn_measured_fraction_theta_full 0.998
_diffrn_measured_fraction_theta_max 0.949
_diffrn_measurement_details
;
List of Runs (angles in degrees, time in seconds):

  # Type    Start    End  Width  t~exp~   \w     \q     \k     \f   Frames
#--------------------------------------------------------------------------
  1  \w    107.00 174.00   0.50    0.70    --  102.99  38.00 120.00  134
  2  \w     93.00 129.00   0.50    0.70    --  102.99  38.00-120.00   72
  3  \w     34.00 120.00   0.50    0.10    --   47.87  57.00   0.00  172
  4  \w    -19.00  27.00   0.50    0.10    --  -47.87  19.00-150.00   92
  5  \w    -58.00 -27.00   0.50    0.70    --  -99.00  57.00-180.00   62
  6  \w   -103.00 -70.00   0.50    0.70    --  -99.00  77.00 -60.00   66
  7  \w    -54.00 -28.00   0.50    0.70    --  -99.00  57.00   0.00   52
  8  \w    -64.00 -37.00   0.50    0.70    --  -99.00  57.00  90.00   54
  9  \w    -24.00  26.00   0.50    0.10    --  -47.87  19.00 -30.00  100
 10  \w     81.00 158.00   0.50    0.70    --  102.99 125.00 150.00  154
 11  \w     75.00 100.00   0.50    0.70    --  102.99 172.00  99.00   50
 12  \w     60.00  85.00   0.50    0.10    --   47.87 172.00  99.00   50
 13  \w    109.00 172.00   0.50    0.70    --  102.99 115.00 -40.00  126
 14  \w     33.00  58.00   0.50    0.70    --  102.99 -57.00-120.00   50
 15  \w     41.00  66.00   0.50    0.70    --  102.99 -57.00-150.00   50
 16  \w    -25.00  20.00   0.50    0.10    --   47.87 -19.00  60.00   90
 17  \w     -8.00  18.00   0.50    0.10    --   47.87 -19.00 120.00   52
 18  \w     42.00  67.00   0.50    0.70    --  102.99 -57.00 120.00   50
 19  \w     32.00  67.00   0.50    0.70    --  102.99 -57.00  60.00   70
 20  \w     54.00  80.00   0.50    0.70    --  102.99 -99.00   0.00   52
 21  \w     70.00 115.00   0.50    0.10    --   47.87-172.00  88.00   90
 22  \w     57.00 145.00   0.50    0.70    --  102.99-172.00  88.00  176
 23  \w     38.00  85.00   0.50    0.70    --  102.99 -99.00 150.00   94
 24  \w     76.00 101.00   0.50    0.70    --  102.99 -99.00 -90.00   50
 25  \w     35.00  60.00   0.50    0.70    --  102.99 -99.00 -90.00   50
 26  \w     46.00  71.00   0.50    0.70    --  102.99-115.00-130.00   50
 27  \w     13.00  89.00   0.50    0.10    --   47.87-115.00-130.00  152
 28  \w     81.00 106.00   0.50    0.70    --  102.99 -99.00   0.00   50
 29  \w     40.00 106.00   0.50    0.70    --  102.99 -99.00  60.00  132
 30  \w     57.00 106.00   0.50    0.70    --  102.99 -99.00 120.00   98
 31  \w    -91.00 -65.00   0.50    0.10    --  -47.87 172.00  99.00   52
 32  \w   -145.00 -37.00   0.50    0.70    --  -99.00 172.00  99.00  216
 33  \w   -110.00 -85.00   0.50    0.70    --  -99.00 125.00  60.00   50
 34  \w    -80.00 -54.00   0.50    0.70    --  -99.00 125.00  60.00   52
 35  \w    -62.00 -34.00   0.50    0.10    --  -47.87 115.00 -40.00   56
 36  \w   -100.00 -62.00   0.50    0.70    --  -99.00 115.00 -40.00   76
 37  \w   -108.00 -50.00   0.50    0.70    --  -99.00 109.00 -90.65  116
 38  \w   -169.00 -91.00   0.50    0.70    --  -99.00 -38.00 -60.00  156
 39  \w   -169.00-143.00   0.50    0.70    --  -99.00 -57.00 -90.00   52
 40  \w   -137.00-111.00   0.50    0.70    --  -99.00 -57.00 -90.00   52
 41  \w   -171.00 -86.00   0.50    0.70    --  -99.00 -57.00  90.00  170
 42  \w   -121.00 -96.00   0.50    0.70    --  -99.00-172.00  88.00   50
 43  \w   -138.00-112.00   0.50    0.70    --  -99.00-115.00-130.00   52
 44  \w   -139.00-113.00   0.50    0.70    --  -99.00 -99.00-180.00   52
 45  \w   -168.00-143.00   0.50    0.70    --  -99.00 -99.00-180.00   50
 46  \w    -83.00 -52.00   0.50    0.10    --  -47.87-172.00  88.00   62
 47  \w   -120.00 -75.00   0.50    0.10    --  -47.87-125.00 120.00   90
 48  \w   -119.00 -81.00   0.50    0.10    --  -47.87-125.00-120.00   76
;
_diffrn_measurement_device 'four-circle diffractometer'
_diffrn_measurement_device_type 'XtaLAB Synergy R, DW system, HyPix'
_diffrn_measurement_method '\w scans'
_diffrn_orient_matrix_type 'CrysAlisPro convention (1999,Acta A55,543-557)'
_diffrn_orient_matrix_UB_11 -0.1203480000
_diffrn_orient_matrix_UB_12 0.0435727000
_diffrn_orient_matrix_UB_13 0.0074913000
_diffrn_orient_matrix_UB_21 -0.0195948000
_diffrn_orient_matrix_UB_22 0.0669498000
_diffrn_orient_matrix_UB_23 -0.1091665000
_diffrn_orient_matrix_UB_31 -0.0215964000
_diffrn_orient_matrix_UB_32 -0.0889112000
_diffrn_orient_matrix_UB_33 -0.0190098000
_diffrn_radiation_monochromator mirror
_diffrn_radiation_probe x-ray
_diffrn_radiation_type 'Cu K\a'
_diffrn_radiation_wavelength 1.54184
_diffrn_reflns_av_R_equivalents 0.0463
_diffrn_reflns_av_unetI/netI 0.0559
_diffrn_reflns_Laue_measured_fraction_full 0.998
_diffrn_reflns_Laue_measured_fraction_max 0.949
_diffrn_reflns_limit_h_max 16
_diffrn_reflns_limit_h_min -16
_diffrn_reflns_limit_k_max 14
_diffrn_reflns_limit_k_min -18
_diffrn_reflns_limit_l_max 18
_diffrn_reflns_limit_l_min -18
_diffrn_reflns_number 36250
_diffrn_reflns_point_group_measured_fraction_full 0.688
_diffrn_reflns_point_group_measured_fraction_max 0.645
_diffrn_reflns_theta_full 67.684
_diffrn_reflns_theta_max 76.061
_diffrn_reflns_theta_min 3.186
_diffrn_source 'Rotating-anode X-ray tube'
_diffrn_source_type 'Rigaku (Cu) X-ray Source'
_exptl_absorpt_coefficient_mu 11.810
_exptl_absorpt_correction_T_max 1.00000
_exptl_absorpt_correction_T_min 0.90818
_exptl_absorpt_correction_type multi-scan
_exptl_absorpt_process_details
;
CrysAlisPro 1.171.41.110a (Rigaku Oxford Diffraction, 2021)
Empirical absorption correction using spherical harmonics,
implemented in SCALE3 ABSPACK scaling algorithm.
;
_exptl_crystal_colour colourless
_exptl_crystal_colour_primary colourless
_exptl_crystal_density_diffrn 1.498
_exptl_crystal_description block
_exptl_crystal_F_000 1160
_exptl_crystal_size_max 0.18
_exptl_crystal_size_mid 0.15
_exptl_crystal_size_min 0.13
_refine_diff_density_max 1.045
_refine_diff_density_min -1.216
_refine_diff_density_rms 0.076
_refine_ls_abs_structure_details
;
 Refined as an inversion twin.
;
_refine_ls_abs_structure_Flack 0.045(6)
_refine_ls_extinction_method none
_refine_ls_goodness_of_fit_ref 1.106
_refine_ls_hydrogen_treatment constr
_refine_ls_matrix_type full
_refine_ls_number_parameters 1373
_refine_ls_number_reflns 13766
_refine_ls_number_restraints 993
_refine_ls_restrained_S_all 1.072
_refine_ls_R_factor_all 0.0565
_refine_ls_R_factor_gt 0.0494
_refine_ls_shift/su_max 0.057
_refine_ls_shift/su_mean 0.002
_refine_ls_structure_factor_coef Fsqd
_refine_ls_weighting_details 'w=1/[\s^2^(Fo^2^)+(0.0738P)^2^+2.3994P] where P=(Fo^2^+2Fc^2^)/3'
_refine_ls_weighting_scheme calc
_refine_ls_wR_factor_gt 0.1343
_refine_ls_wR_factor_ref 0.1405
_reflns_Friedel_coverage 0.358
_reflns_Friedel_fraction_full 0.377
_reflns_Friedel_fraction_max 0.340
_reflns_number_gt 12074
_reflns_number_total 13766
_reflns_threshold_expression 'I > 2\s(I)'
_cod_data_source_file d2cc05816b2.cif
_cod_data_source_block 3
_cod_depositor_comments 'Adding full bibliography for 7131110--7131117.cif.'
_cod_database_code 7131114
_shelx_shelxl_version_number 2018/3
_chemical_oxdiff_formula C108H92Eu2N6O26Ti4
_shelx_space_group_comment
;
The symmetry employed for this shelxl refinement is uniquely defined
by the following loop, which should always be used as a source of
symmetry information in preference to the above space-group names.
They are only intended as comments.
;
_shelx_estimated_absorpt_t_max 0.309
_shelx_estimated_absorpt_t_min 0.225
_olex2_refinement_description
;
1. Twinned data refinement
 Scales: 0.95535
 0.04465
2. Restrained distances
 C6-C75 \\sim C6-C27
 with sigma of 0.02
 C34-C134 \\sim C121-C31
 with sigma of 0.04
 C106-C122 \\sim C17-C137
 with sigma of 0.04
 C106-C39 \\sim C17-C39
 with sigma of 0.04
 C22-C94 \\sim C113-C7
 with sigma of 0.02
 C106-C23 \\sim C17-C67
 with sigma of 0.04
 C42-C52 \\sim C127-C2
 with sigma of 0.02
 C22-C75 \\sim C113-C27
 with sigma of 0.02
 C74-C106 \\sim C135-C17
 with sigma of 0.02
 C94-C85 \\sim C7-C111
 with sigma of 0.02
 C75-C11 \\sim C27-C109
 with sigma of 0.02
 C46-C134 \\sim C46-C31
 with sigma of 0.04
 C85-C107 \\sim C111-C55
 with sigma of 0.02
 C42-C19 \\sim C127-C65
 with sigma of 0.04
 C11-C107 \\sim C109-C55
 with sigma of 0.02
 C6-C22 \\sim C6-C113
 with sigma of 0.04
 C6-C11 \\sim C6-C109
 with sigma of 0.04
 C22-C85 \\sim C113-C111
 with sigma of 0.04
 C22-C11 \\sim C113-C109
 with sigma of 0.04
 C18-C20 \\sim C63-C20
 with sigma of 0.04
 C26-C124 \\sim C15-C123
 with sigma of 0.02
 C94-C75 \\sim C7-C27
 with sigma of 0.04
 C34-C49 \\sim C121-C125
 with sigma of 0.02
 C94-C107 \\sim C7-C55
 with sigma of 0.04
 C48-C124 \\sim C61-C123
 with sigma of 0.02
 C75-C107 \\sim C27-C55
 with sigma of 0.04
 C26-C48 \\sim C15-C61
 with sigma of 0.04
 C85-C11 \\sim C111-C109
 with sigma of 0.04
 C18-C87 \\sim C63-C131
 with sigma of 0.02
 C69-C19 \\sim C129-C65
 with sigma of 0.02
 C18-C69 \\sim C63-C129
 with sigma of 0.04
 C16-C89 \\sim C57-C29
 with sigma of 0.02
 C52-C69 \\sim C2-C129
 with sigma of 0.04
 C16-C91 \\sim C57-C91
 with sigma of 0.02
 C16-C51 \\sim C57-C119
 with sigma of 0.02
 C83-C51 \\sim C115-C119
 with sigma of 0.02
 C26-C34 \\sim C15-C121
 with sigma of 0.02
 C83-C105 \\sim C115-C59
 with sigma of 0.02
 C89-C13 \\sim C29-C117
 with sigma of 0.02
 C46-C48 \\sim C46-C61
 with sigma of 0.02
 C48-C134 \\sim C61-C31
 with sigma of 0.02
 C134-C49 \\sim C31-C125
 with sigma of 0.02
 C13-C105 \\sim C117-C59
 with sigma of 0.02
 C26-C49 \\sim C15-C125
 with sigma of 0.04
 C16-C83 \\sim C57-C115
 with sigma of 0.04
 C16-C13 \\sim C57-C117
 with sigma of 0.04
 C34-C124 \\sim C121-C123
 with sigma of 0.04
 C83-C13 \\sim C115-C117
 with sigma of 0.04
 C46-C124 \\sim C46-C123
 with sigma of 0.04
 C48-C49 \\sim C61-C125
 with sigma of 0.04
 C124-C134 \\sim C123-C31
 with sigma of 0.04
 C89-C91 \\sim C29-C91
 with sigma of 0.04
 C89-C51 \\sim C29-C119
 with sigma of 0.04
 C89-C105 \\sim C29-C59
 with sigma of 0.04
 C18-C42 \\sim C63-C127
 with sigma of 0.02
 C91-C51 \\sim C91-C119
 with sigma of 0.04
 C20-C42 \\sim C20-C127
 with sigma of 0.02
 C51-C105 \\sim C119-C59
 with sigma of 0.04
 C52-C19 \\sim C2-C65
 with sigma of 0.02
 C69-C87 \\sim C129-C131
 with sigma of 0.02
 C18-C52 \\sim C63-C2
 with sigma of 0.04
 C20-C52 \\sim C20-C2
 with sigma of 0.04
 C42-C87 \\sim C127-C131
 with sigma of 0.04
 C19-C87 \\sim C65-C131
 with sigma of 0.04
 C122-C23 \\sim C137-C67
 with sigma of 0.04
 C39-C23 \\sim C39-C67
 with sigma of 0.04
 C71-C23 \\sim C71-C67
 with sigma of 0.04
 C74-C23 \\sim C135-C67
 with sigma of 0.02
 C71-C93 \\sim C71-C33
 with sigma of 0.02
 C73-C39 \\sim C133-C39
 with sigma of 0.02
 C73-C23 \\sim C133-C67
 with sigma of 0.02
 C23-C93 \\sim C67-C33
 with sigma of 0.02
 C122-C39 \\sim C137-C39
 with sigma of 0.04
 C74-C73 \\sim C135-C133
 with sigma of 0.04
 C74-C93 \\sim C135-C33
 with sigma of 0.04
 C73-C93 \\sim C133-C33
 with sigma of 0.04
 C74-C39 \\sim C135-C39
 with sigma of 0.02
 C74-C122 \\sim C135-C137
 with sigma of 0.02
3. Uiso/Uaniso restraints and constraints
C74 \\sim C106 \\sim C122 \\sim C71 \\sim C73 \\sim C39 \\sim C23 \\sim C93
\\sim C3 \\sim C33 \\sim C133 \\sim C67 \\sim C135 \\sim C17 \\sim C137: within
2A with sigma of 0.01 and sigma for terminal atoms of 0.02 within 2A
C22 \\sim C94 \\sim C75 \\sim C85 \\sim C11 \\sim C107 \\sim C27 \\sim C109
\\sim C55 \\sim C111 \\sim C7 \\sim C113: within 2A with sigma of 0.01 and
sigma for terminal atoms of 0.02 within 2A
C26 \\sim C34 \\sim C48 \\sim C124 \\sim C134 \\sim C49 \\sim C15 \\sim C121
\\sim C61 \\sim C123 \\sim C31 \\sim C125: within 2A with sigma of 0.01 and
sigma for terminal atoms of 0.02 within 2A
C16 \\sim C83 \\sim C89 \\sim C51 \\sim C13 \\sim C105 \\sim C57 \\sim C115
\\sim C29 \\sim C117 \\sim C59 \\sim C119: within 2A with sigma of 0.01 and
sigma for terminal atoms of 0.02 within 2A
C18 \\sim C42 \\sim C52 \\sim C69 \\sim C19 \\sim C87 \\sim C63 \\sim C127
\\sim C2 \\sim C129 \\sim C65 \\sim C131: within 2A with sigma of 0.01 and
sigma for terminal atoms of 0.02 within 2A
4. Others
 Sof(C55)=Sof(H55)=Sof(C109)=Sof(H109)=Sof(C27)=Sof(C113)=Sof(H113)=Sof(C7)=
 Sof(H7)=Sof(C111)=Sof(H111)=1-FVAR(1)
 Sof(C22)=Sof(H22)=Sof(C94)=Sof(H94)=Sof(C85)=Sof(H85)=Sof(C107)=Sof(H107)=
 Sof(C11)=Sof(H11)=Sof(C75)=FVAR(1)
 Sof(C57)=Sof(C119)=Sof(H119)=Sof(C115)=Sof(H115)=Sof(C59)=Sof(H59)=Sof(C117)=
 Sof(H117)=Sof(C29)=Sof(H29)=1-FVAR(2)
 Sof(C16)=Sof(C89)=Sof(H89)=Sof(C13)=Sof(H13)=Sof(C105)=Sof(H105)=Sof(C83)=
 Sof(H83)=Sof(C51)=Sof(H51)=FVAR(2)
 Sof(C15)=Sof(H15)=Sof(C123)=Sof(H123)=Sof(C61)=Sof(C31)=Sof(H31)=Sof(C125)=
 Sof(H125)=Sof(C121)=Sof(H121)=1-FVAR(3)
 Sof(C48)=Sof(C134)=Sof(H134)=Sof(C49)=Sof(H49)=Sof(C34)=Sof(H34)=Sof(C26)=
 Sof(H26)=Sof(C124)=Sof(H124)=FVAR(3)
 Sof(C63)=Sof(H63)=Sof(C131)=Sof(H131)=Sof(C129)=Sof(H129)=Sof(C65)=Sof(H65)=
 Sof(C2)=Sof(H2)=Sof(C127)=1-FVAR(4)
 Sof(C18)=Sof(H18)=Sof(C87)=Sof(H87)=Sof(C69)=Sof(H69)=Sof(C19)=Sof(H19)=
 Sof(C52)=Sof(H52)=Sof(C42)=FVAR(4)
 Sof(H39A)=Sof(C33)=Sof(H33A)=Sof(H33B)=Sof(C133)=Sof(H13A)=Sof(H13B)=Sof(C67)=
 Sof(H67)=Sof(C135)=Sof(C17)=Sof(H17A)=Sof(H17B)=Sof(H17C)=Sof(C137)=Sof(H13C)=
 Sof(H13D)=Sof(H13E)=1-FVAR(5)
 Sof(C74)=Sof(C106)=Sof(H10C)=Sof(H10D)=Sof(H10E)=Sof(C122)=Sof(H12A)=
 Sof(H12B)=Sof(H12C)=Sof(C73)=Sof(H73A)=Sof(H73B)=Sof(H39)=Sof(C23)=Sof(H23)=
 Sof(C93)=Sof(H93A)=Sof(H93B)=FVAR(5)
5.a Ternary CH refined with riding coordinates:
 C39(H39), C39(H39A), C21(H21), C23(H23), C99(H99), C67(H67)
5.b Secondary CH2 refined with riding coordinates:
 C104(H10A,H10B), C73(H73A,H73B), C93(H93A,H93B), C103(H10F,H10G), C33(H33A,
 H33B), C133(H13A,H13B)
5.c Me refined with riding coordinates:
 C106(H10C,H10D,H10E), C17(H17A,H17B,H17C)
5.d Aromatic/amide H refined with riding coordinates:
 C1(H1), C89(H89), C13(H13), C105(H105), C83(H83), C51(H51), C18(H18),
 C87(H87), C69(H69), C19(H19), C52(H52), C22(H22), C94(H94), C85(H85),
 C107(H107), C11(H11), C24(H24), C116(H116), C120(H120), C88(H88), C98(H98),
 C134(H134), C49(H49), C34(H34), C26(H26), C124(H124), C50(H50), C62(H62),
 C8(H8), C14(H14), C68(H68), C54(H54), C110(H110), C4(H4), C86(H86), C108(H108),
  C60(H60), C70(H70), C32(H32), C78(H78), C12(H12), C43(H43), C72(H72),
 C92(H92), C112(H112), C126(H126), C130(H130), C132(H132), C9(H9), C37(H37),
 C79(H79), C76(H76), C138(H138), C136(H136), C81(H81), C128(H128), C114(H114),
 C118(H118), C30(H30), C41(H41), C97(H97), C25(H25), C55(H55), C109(H109),
 C113(H113), C7(H7), C111(H111), C119(H119), C115(H115), C59(H59), C117(H117),
 C29(H29), C15(H15), C123(H123), C31(H31), C125(H125), C121(H121), C63(H63),
 C131(H131), C129(H129), C65(H65), C2(H2)
5.e Fitted hexagon refined as free rotating group:
 C16(C89,C13,C105,C83,C51), C18(C87,C69,C19,C52,C42), C22(C94,C85,C107,C11,
 C75), C24(C116,C120,C88,C98,C102), C48(C134,C49,C34,C26,C124), C62(C90,C8,C14,
 C68,C54), C64(C110,C4,C86,C108,C60), C70(C32,C78,C38,C12,C43), C37(C79,C76,
 C138,C136,C40), C81(C128,C114,C118,C30,C10), C55(C109,C27,C113,C7,C111),
 C57(C119,C115,C59,C117,C29), C15(C123,C61,C31,C125,C121), C63(C131,C129,C65,C2,
 C127)
5.f Idealised Me refined as rotating group:
 C84(H84A,H84B,H84C), C122(H12A,H12B,H12C), C47(H47A,H47B,H47C), C137(H13C,
 H13D,H13E)
;
_platon_squeeze_special_details
;
A solvent mask was calculated and 47 electrons were 
found in a volume of 199\%A^3^ in 2 voids per unit cell. 
This is consistent with the presence of 
1[C2H3N], 1[C2H3N] per Unit Cell 
which account for 44 electrons 
per unit cell.
;
_platon_squeeze_void_probe_radius 1.20
_olex2_submission_special_instructions 'No special instructions were received'
_oxdiff_exptl_absorpt_empirical_details
;
Empirical correction (ABSPACK) includes:
- Absorption correction using spherical harmonics
- Frame scaling
;
_oxdiff_exptl_absorpt_empirical_full_max 1.151
_oxdiff_exptl_absorpt_empirical_full_min 0.777

loop_
_space_group_symop_operation_xyz
'x, y, z'

loop_
_atom_site_label
_atom_site_type_symbol
_atom_site_fract_x
_atom_site_fract_y
_atom_site_fract_z
_atom_site_U_iso_or_equiv
_atom_site_adp_type
_atom_site_occupancy
_atom_site_site_symmetry_order
_atom_site_calc_flag
_atom_site_refinement_flags_posn
_atom_site_refinement_flags_adp
_atom_site_refinement_flags_occupancy
_atom_site_disorder_assembly
_atom_site_disorder_group
Eu1 Eu 0.51778(3) 0.68935(3) 0.42487(3) 0.03968(19) Uani 1 1 d . . . . .
Eu2 Eu 0.48112(3) 0.25745(3) 0.58106(3) 0.04097(19) Uani 1 1 d . . . . .
Ti1 Ti 0.44419(19) 0.49105(19) 0.63689(18) 0.0441(6) Uani 1 1 d . . . . .
Ti4 Ti 0.65702(19) 0.41359(19) 0.59527(18) 0.0435(5) Uani 1 1 d . . . . .
Ti2 Ti 0.34364(19) 0.53258(18) 0.40991(18) 0.0422(5) Uani 1 1 d . . . . .
Ti3 Ti 0.55740(19) 0.45478(18) 0.36861(17) 0.0420(5) Uani 1 1 d . . . . .
O1 O 0.2531(7) 0.6828(7) 0.3531(7) 0.056(2) Uani 1 1 d . . . . .
O4 O 0.5354(7) 0.3682(7) 0.6329(6) 0.0445(19) Uani 1 1 d . . . . .
O6 O 0.2208(6) 0.4735(7) 0.4241(6) 0.0434(18) Uani 1 1 d . . . . .
O8 O 0.4021(8) 0.2547(7) 0.7265(6) 0.050(2) Uani 1 1 d . . . . .
O10 O 0.5531(6) 0.5455(7) 0.5734(6) 0.0426(18) Uani 1 1 d . . . . .
O12 O 0.7091(7) 0.6281(8) 0.4609(6) 0.051(2) Uani 1 1 d . . . . .
O14 O 0.3118(7) 0.5507(7) 0.2670(6) 0.049(2) Uani 1 1 d . . . . .
O16 O 0.6510(7) 0.4227(8) 0.4740(7) 0.050(2) Uani 1 1 d . . . . .
O18 O 0.6441(8) 0.1571(7) 0.6929(7) 0.052(2) Uani 1 1 d . . . . .
O20 O 0.4762(7) 0.4799(7) 0.2370(6) 0.047(2) Uani 1 1 d . . . . .
O22 O 0.3524(8) 0.4144(7) 0.7254(7) 0.056(2) Uani 1 1 d . . . . .
O24 O 0.6425(7) 0.3193(7) 0.3605(6) 0.048(2) Uani 1 1 d . . . . .
C1 C 0.3872(14) 0.2407(13) 0.3753(10) 0.068(4) Uani 1 1 d . . . . .
H1 H 0.414337 0.297473 0.347071 0.081 Uiso 1 1 calc R U . . .
O26 O 0.6250(8) 0.1965(7) 0.4965(7) 0.058(2) Uani 1 1 d . . . . .
O13 O 0.5284(7) 0.4637(7) 0.7694(6) 0.049(2) Uani 1 1 d . . . . .
C6 C 0.6559(11) 0.6255(10) 0.2534(10) 0.048(3) Uani 1 1 d D . . . .
O7 O 0.3675(6) 0.7450(7) 0.5058(6) 0.047(2) Uani 1 1 d . . . . .
O15 O 0.3592(7) 0.6259(7) 0.6498(6) 0.0476(19) Uani 1 1 d . . . . .
N1 N 0.4073(10) 0.1847(9) 0.4721(7) 0.056(3) Uani 1 1 d . . . . .
O2 O 0.6454(7) 0.5367(8) 0.2791(7) 0.054(2) Uani 1 1 d . . . . .
N4 N 0.4503(8) 0.0804(7) 0.6636(7) 0.044(2) Uani 1 1 d . . . . .
O17 O 0.3508(7) 0.5274(8) 0.5307(7) 0.052(2) Uani 1 1 d . . . . .
O9 O 0.3585(7) 0.7866(7) 0.3123(6) 0.048(2) Uani 1 1 d . . . . .
C16 C 0.2677(13) 0.3049(12) 0.8211(11) 0.063(4) Uani 0.623(13) 1 d DG U P A 1
C89 C 0.2098(14) 0.3835(10) 0.8484(12) 0.076(4) Uani 0.623(13) 1 d DG U P A 1
H89 H 0.218691 0.450189 0.820375 0.091 Uiso 0.623(13) 1 calc R U P A 1
C13 C 0.1387(13) 0.3644(11) 0.9168(12) 0.087(5) Uani 0.623(13) 1 d DG U P A 1
H13 H 0.099127 0.418161 0.935459 0.104 Uiso 0.623(13) 1 calc R U P A 1
C105 C 0.1257(13) 0.2668(12) 0.9578(12) 0.091(5) Uani 0.623(13) 1 d DG U P A 1
H105 H 0.077140 0.253798 1.004540 0.109 Uiso 0.623(13) 1 calc R U P A 1
C83 C 0.1836(13) 0.1882(10) 0.9305(12) 0.088(5) Uani 0.623(13) 1 d DG U P A 1
H83 H 0.174717 0.121462 0.958539 0.106 Uiso 0.623(13) 1 calc R U P A 1
C51 C 0.2547(12) 0.2072(10) 0.8621(12) 0.075(4) Uani 0.623(13) 1 d DG U P A 1
H51 H 0.294282 0.153488 0.843455 0.090 Uiso 0.623(13) 1 calc R U P A 1
N6 N 0.5253(9) 0.8755(8) 0.3450(7) 0.051(2) Uani 1 1 d . . . . .
C18 C 0.1879(17) 0.9566(15) 0.210(2) 0.069(5) Uani 0.56(5) 1 d DG U P B 1
H18 H 0.246213 0.967162 0.237685 0.083 Uiso 0.56(5) 1 calc R U P B 1
C87 C 0.108(2) 1.0409(15) 0.144(2) 0.075(5) Uani 0.56(5) 1 d DG U P B 1
H87 H 0.112092 1.109154 0.126544 0.090 Uiso 0.56(5) 1 calc R U P B 1
C69 C 0.023(2) 1.025(2) 0.1039(15) 0.077(5) Uani 0.56(5) 1 d DG U P B 1
H69 H -0.031468 1.083137 0.058765 0.093 Uiso 0.56(5) 1 calc R U P B 1
C19 C 0.0174(18) 0.926(3) 0.130(2) 0.075(5) Uani 0.56(5) 1 d DG U P B 1
H19 H -0.040910 0.915129 0.102126 0.090 Uiso 0.56(5) 1 calc R U P B 1
C52 C 0.0970(17) 0.8413(19) 0.196(2) 0.070(4) Uani 0.56(5) 1 d DG U P B 1
H52 H 0.093209 0.773136 0.213266 0.084 Uiso 0.56(5) 1 calc R U P B 1
C42 C 0.1823(16) 0.8568(14) 0.2359(16) 0.061(4) Uani 0.56(5) 1 d DG U P B 1
O19 O 0.4483(6) 0.4011(6) 0.4328(6) 0.0399(17) Uani 1 1 d . . . . .
O5 O 0.6932(7) 0.3906(7) 0.7401(6) 0.049(2) Uani 1 1 d . . . . .
C20 C 0.2743(10) 0.7674(10) 0.3056(9) 0.046(3) Uani 1 1 d D . . . .
C22 C 0.782(3) 0.597(3) 0.136(3) 0.099(5) Uani 0.423(16) 1 d DG U P C 1
H22 H 0.749179 0.550448 0.128820 0.119 Uiso 0.423(16) 1 calc R U P C 1
C94 C 0.871(3) 0.612(3) 0.089(2) 0.108(6) Uani 0.423(16) 1 d DG U P C 1
H94 H 0.898079 0.576727 0.048713 0.130 Uiso 0.423(16) 1 calc R U P C 1
C85 C 0.920(2) 0.680(2) 0.100(2) 0.109(6) Uani 0.423(16) 1 d DG U P C 1
H85 H 0.980104 0.691092 0.067314 0.131 Uiso 0.423(16) 1 calc R U P C 1
C107 C 0.880(2) 0.733(2) 0.158(2) 0.106(6) Uani 0.423(16) 1 d DG U P C 1
H107 H 0.913230 0.779180 0.166022 0.127 Uiso 0.423(16) 1 calc R U P C 1
C11 C 0.791(3) 0.717(2) 0.206(2) 0.101(6) Uani 0.423(16) 1 d DG U P C 1
H11 H 0.764330 0.752903 0.246129 0.121 Uiso 0.423(16) 1 calc R U P C 1
C75 C 0.743(2) 0.649(3) 0.195(2) 0.093(5) Uani 0.423(16) 1 d DG U P C 1
C24 C 0.7898(7) 0.0447(6) 0.4616(5) 0.067(3) Uani 1 1 d G . . . .
H24 H 0.758959 0.022229 0.519987 0.080 Uiso 1 1 calc R U . . .
C116 C 0.8656(7) -0.0271(5) 0.4366(6) 0.077(4) Uani 1 1 d G . . . .
H116 H 0.886530 -0.098672 0.477926 0.092 Uiso 1 1 calc R U . . .
C120 C 0.9106(7) 0.0059(6) 0.3512(7) 0.067(3) Uani 1 1 d G . . . .
H120 H 0.962426 -0.043220 0.334080 0.081 Uiso 1 1 calc R U . . .
C88 C 0.8799(8) 0.1106(7) 0.2907(6) 0.091(5) Uani 1 1 d G . . . .
H88 H 0.910752 0.133133 0.232293 0.109 Uiso 1 1 calc R U . . .
C98 C 0.8042(8) 0.1824(5) 0.3157(6) 0.073(4) Uani 1 1 d G . . . .
H98 H 0.783182 0.254035 0.274352 0.088 Uiso 1 1 calc R U . . .
C102 C 0.7591(6) 0.1495(5) 0.4011(6) 0.046(3) Uani 1 1 d G . . . .
C28 C 0.3286(11) 0.7168(10) 0.5808(10) 0.050(3) Uani 1 1 d . . . . .
N3 N 0.5770(9) 0.7685(8) 0.5358(8) 0.050(2) Uani 1 1 d . . . . .
C36 C 0.3739(12) 0.5214(10) 0.2151(9) 0.048(3) Uani 1 1 d . . . . .
C44 C 0.6264(10) 0.4218(10) 0.7928(9) 0.046(3) Uani 1 1 d . . . . .
C46 C 0.7314(10) 0.1734(11) 0.6987(9) 0.046(3) Uani 1 1 d D . . . .
C48 C 0.8295(13) 0.1002(12) 0.7609(17) 0.047(4) Uani 0.479(18) 1 d DG U P D 1
C134 C 0.8392(13) -0.0044(13) 0.8074(16) 0.052(4) Uani 0.479(18) 1 d DG U P D 1
H134 H 0.782437 -0.028855 0.797345 0.062 Uiso 0.479(18) 1 calc R U P D 1
C49 C 0.9318(14) -0.0733(10) 0.8686(15) 0.062(4) Uani 0.479(18) 1 d DG U P D 1
H49 H 0.938345 -0.144775 0.900359 0.075 Uiso 0.479(18) 1 calc R U P D 1
C34 C 1.0148(11) -0.0376(13) 0.8833(13) 0.067(5) Uani 0.479(18) 1 d DG U P D 1
H34 H 1.078070 -0.084628 0.925089 0.081 Uiso 0.479(18) 1 calc R U P D 1
C26 C 1.0052(12) 0.0670(14) 0.8368(14) 0.063(4) Uani 0.479(18) 1 d DG U P D 1
H26 H 1.061889 0.091440 0.846808 0.076 Uiso 0.479(18) 1 calc R U P D 1
C124 C 0.9126(14) 0.1359(10) 0.7756(16) 0.056(4) Uani 0.479(18) 1 d DG U P D 1
H124 H 0.905981 0.207362 0.743794 0.067 Uiso 0.479(18) 1 calc R U P D 1
C50 C 0.5066(9) 0.9238(9) 0.2490(9) 0.044(3) Uani 1 1 d . . . . .
H50 H 0.480929 0.890680 0.215099 0.053 Uiso 1 1 calc R U . . .
C56 C 0.2159(11) 0.3878(11) 0.4865(9) 0.048(3) Uani 1 1 d . . . . .
C58 C 0.7857(9) 0.5603(10) 0.5235(8) 0.042(3) Uani 1 1 d . . . . .
O21 O 0.6018(7) 0.6938(7) 0.2824(6) 0.048(2) Uani 1 1 d . . . . .
C62 C 0.2252(8) 0.6048(8) 0.0820(8) 0.082(5) Uani 1 1 d G . . . .
H62 H 0.186768 0.642474 0.117160 0.098 Uiso 1 1 calc R U . . .
C90 C 0.3273(8) 0.5347(8) 0.1196(5) 0.059(4) Uani 1 1 d G . . . .
C8 C 0.3835(7) 0.4796(8) 0.0681(7) 0.068(4) Uani 1 1 d G . . . .
H8 H 0.453322 0.431650 0.093886 0.081 Uiso 1 1 calc R U . . .
C14 C 0.3376(10) 0.4947(10) -0.0210(7) 0.084(5) Uani 1 1 d G . . . .
H14 H 0.376015 0.457072 -0.056210 0.101 Uiso 1 1 calc R U . . .
C68 C 0.2355(10) 0.5649(10) -0.0587(6) 0.091(6) Uani 1 1 d G . . . .
H68 H 0.204085 0.575194 -0.119622 0.110 Uiso 1 1 calc R U . . .
C54 C 0.1793(8) 0.6199(9) -0.0072(8) 0.093(6) Uani 1 1 d G . . . .
H54 H 0.109460 0.667895 -0.032939 0.112 Uiso 1 1 calc R U . . .
C64 C 0.8867(5) 0.5847(6) 0.5287(6) 0.045(2) Uani 1 1 d G . . . .
C110 C 0.9730(6) 0.5139(6) 0.5970(6) 0.054(3) Uani 1 1 d G . . . .
H110 H 0.965997 0.451045 0.642986 0.065 Uiso 1 1 calc R U . . .
C4 C 1.0696(6) 0.5351(7) 0.5979(7) 0.067(4) Uani 1 1 d G . . . .
H4 H 1.128637 0.486695 0.644607 0.081 Uiso 1 1 calc R U . . .
C86 C 1.0799(6) 0.6271(8) 0.5306(8) 0.072(5) Uani 1 1 d G . . . .
H86 H 1.145963 0.641561 0.531290 0.087 Uiso 1 1 calc R U . . .
C108 C 0.9936(7) 0.6979(6) 0.4624(7) 0.070(4) Uani 1 1 d G . . . .
H108 H 1.000650 0.760778 0.416351 0.084 Uiso 1 1 calc R U . . .
C60 C 0.8970(6) 0.6767(6) 0.4614(6) 0.061(3) Uani 1 1 d G . . . .
H60 H 0.838009 0.725130 0.414728 0.073 Uiso 1 1 calc R U . . .
C66 C 0.5583(9) 0.9239(8) 0.3944(8) 0.050(2) Uani 1 1 d . . . . .
C70 C -0.0763(6) 0.3181(9) 0.4692(10) 0.080(5) Uani 1 1 d G . . . .
H70 H -0.141157 0.302376 0.465501 0.096 Uiso 1 1 calc R U . . .
C32 C 0.0103(8) 0.2457(7) 0.5364(9) 0.087(6) Uani 1 1 d G . . . .
H32 H 0.004639 0.180464 0.578511 0.105 Uiso 1 1 calc R U . . .
C78 C 0.1051(6) 0.2687(6) 0.5418(7) 0.068(4) Uani 1 1 d G . . . .
H78 H 0.164311 0.219168 0.587714 0.081 Uiso 1 1 calc R U . . .
C38 C 0.1134(6) 0.3641(7) 0.4802(7) 0.048(3) Uani 1 1 d G . . . .
C12 C 0.0268(7) 0.4365(6) 0.4130(7) 0.059(3) Uani 1 1 d G . . . .
H12 H 0.032393 0.501696 0.370898 0.071 Uiso 1 1 calc R U . . .
C43 C -0.0681(6) 0.4135(8) 0.4076(8) 0.076(5) Uani 1 1 d G . . . .
H43 H -0.127279 0.462995 0.361693 0.091 Uiso 1 1 calc R U . . .
C72 C 0.6237(11) 0.7521(11) 0.6952(9) 0.062(3) Uani 1 1 d . . . . .
H72 H 0.640547 0.709771 0.762267 0.074 Uiso 1 1 calc R U . . .
C74 C 0.416(3) -0.1898(19) 0.971(2) 0.080(4) Uani 0.46(4) 1 d D U P E 1
C80 C 0.3649(11) 0.1069(9) 0.5130(8) 0.061(3) Uani 1 1 d . . . . .
C82 C 0.6715(9) 0.2277(10) 0.4213(8) 0.043(3) Uani 1 1 d . . . . .
O11 O 0.2921(7) 0.3234(8) 0.5500(7) 0.053(2) Uani 1 1 d . . . . .
C84 C 0.5960(18) 1.1492(15) -0.0626(12) 0.096(6) Uani 1 1 d . . . . .
H84A H 0.604192 1.090904 -0.081433 0.144 Uiso 1 1 calc R U . . .
H84B H 0.654844 1.178327 -0.083215 0.144 Uiso 1 1 calc R U . . .
H84C H 0.527154 1.202785 -0.093344 0.144 Uiso 1 1 calc R U . . .
O23 O 0.4674(7) 0.5762(7) 0.3715(6) 0.0447(19) Uani 1 1 d . . . . .
O3 O 0.7805(7) 0.4729(7) 0.5824(6) 0.0469(19) Uani 1 1 d . . . . .
C92 C 0.4661(11) 0.0378(9) 0.7586(8) 0.049(3) Uani 1 1 d . . . . .
H92 H 0.512134 0.057814 0.790714 0.059 Uiso 1 1 calc R U . . .
C96 C 0.5575(10) 1.0665(8) 0.2467(8) 0.059(3) Uani 1 1 d . . . . .
C104 C 0.4381(14) 1.1881(9) 0.0648(10) 0.078(5) Uani 1 1 d . . . . .
H10A H 0.388669 1.199404 0.112080 0.093 Uiso 1 1 calc R U . . .
H10B H 0.402298 1.227593 -0.002167 0.093 Uiso 1 1 calc R U . . .
C106 C 0.429(4) -0.232(3) 1.080(2) 0.089(9) Uani 0.46(4) 1 d D U P E 1
H10C H 0.390835 -0.177076 1.100520 0.134 Uiso 0.46(4) 1 calc R U P E 1
H10D H 0.399719 -0.289890 1.105352 0.134 Uiso 0.46(4) 1 calc R U P E 1
H10E H 0.505744 -0.256385 1.103723 0.134 Uiso 0.46(4) 1 calc R U P E 1
C112 C 0.3045(18) 0.0801(13) 0.4551(10) 0.104(7) Uani 1 1 d . . . . .
H112 H 0.273802 0.025970 0.484021 0.125 Uiso 1 1 calc R U . . .
O25 O 0.7460(7) 0.2609(7) 0.6489(7) 0.055(2) Uani 1 1 d . . . . .
C122 C 0.473(5) -0.270(3) 0.935(3) 0.093(9) Uani 0.46(4) 1 d D U P E 1
H12A H 0.457410 -0.242502 0.864838 0.139 Uiso 0.46(4) 1 calc R U P E 1
H12B H 0.448369 -0.331275 0.964226 0.139 Uiso 0.46(4) 1 calc R U P E 1
H12C H 0.550528 -0.290674 0.953048 0.139 Uiso 0.46(4) 1 calc R U P E 1
C126 C 0.3270(17) 0.2164(12) 0.3162(10) 0.088(6) Uani 1 1 d . . . . .
H126 H 0.311797 0.257654 0.248917 0.106 Uiso 1 1 calc R U . . .
C130 C 0.3339(14) -0.0201(11) 0.6707(9) 0.078(4) Uani 1 1 d . . . . .
H130 H 0.288500 -0.039983 0.637753 0.093 Uiso 1 1 calc R U . . .
C132 C 0.5971(12) 0.7140(11) 0.6312(9) 0.053(3) Uani 1 1 d . . . . .
H132 H 0.592834 0.645426 0.656192 0.064 Uiso 1 1 calc R U . . .
C35 C 0.5991(14) 1.1109(11) 0.0479(11) 0.074(4) Uani 1 1 d . . . . .
C71 C 0.3490(12) -0.0614(10) 0.7669(9) 0.074(3) Uani 1 1 d D U . . .
C9 C 0.290(2) 0.1335(13) 0.3554(11) 0.112(7) Uani 1 1 d . . . . .
H9 H 0.255608 0.112337 0.315315 0.135 Uiso 1 1 calc R U . . .
C73 C 0.300(2) -0.040(3) 0.947(3) 0.083(5) Uani 0.46(4) 1 d D U P E 1
H73A H 0.295135 -0.041522 1.012589 0.100 Uiso 0.46(4) 1 calc R U P E 1
H73B H 0.252913 0.026703 0.897836 0.100 Uiso 0.46(4) 1 calc R U P E 1
C37 C 0.6176(7) 0.4606(8) 0.9399(7) 0.070(4) Uani 1 1 d G . . . .
H37 H 0.547588 0.508143 0.914293 0.084 Uiso 1 1 calc R U . . .
C79 C 0.6639(9) 0.4466(8) 1.0285(7) 0.077(5) Uani 1 1 d G . . . .
H79 H 0.625542 0.484642 1.063443 0.092 Uiso 1 1 calc R U . . .
C76 C 0.7663(9) 0.3770(9) 1.0661(6) 0.077(5) Uani 1 1 d G . . . .
H76 H 0.797941 0.367458 1.126626 0.092 Uiso 1 1 calc R U . . .
C138 C 0.8224(7) 0.3214(9) 1.0150(7) 0.096(7) Uani 1 1 d G . . . .
H138 H 0.892387 0.273776 1.040661 0.115 Uiso 1 1 calc R U . . .
C136 C 0.7761(8) 0.3353(9) 0.9264(7) 0.080(5) Uani 1 1 d G . . . .
H136 H 0.814435 0.297276 0.891511 0.096 Uiso 1 1 calc R U . . .
C40 C 0.6737(8) 0.4049(8) 0.8889(5) 0.054(3) Uani 1 1 d G . . . .
C77 C 0.5795(10) 0.8674(9) 0.5011(8) 0.055(3) Uani 1 1 d . . . . .
C39 C 0.4199(13) -0.0750(11) 0.9214(9) 0.076(3) Uani 1 1 d D U . . .
H39 H 0.473854 -0.059325 0.954971 0.091 Uiso 0.46(4) 1 calc R U P E 1
H39A H 0.458076 -0.045988 0.955776 0.091 Uiso 0.54(4) 1 calc R U P E 2
C81 C 0.1813(7) 0.8877(7) 0.5214(5) 0.067(3) Uani 1 1 d G . . . .
H81 H 0.209714 0.906311 0.461413 0.080 Uiso 1 1 calc R U . . .
C128 C 0.0924(7) 0.9577(5) 0.5358(7) 0.080(4) Uani 1 1 d G . . . .
H128 H 0.060039 1.024126 0.485692 0.096 Uiso 1 1 calc R U . . .
C114 C 0.0508(7) 0.9306(7) 0.6236(8) 0.088(5) Uani 1 1 d G . . . .
H114 H -0.009957 0.978392 0.633505 0.106 Uiso 1 1 calc R U . . .
C118 C 0.0981(8) 0.8334(8) 0.6970(6) 0.081(5) Uani 1 1 d G . . . .
H118 H 0.069723 0.814843 0.757040 0.097 Uiso 1 1 calc R U . . .
C30 C 0.1870(7) 0.7634(6) 0.6826(6) 0.068(4) Uani 1 1 d G . . . .
H30 H 0.219398 0.697027 0.732763 0.081 Uiso 1 1 calc R U . . .
C10 C 0.2286(6) 0.7906(6) 0.5948(6) 0.053(3) Uani 1 1 d G . . . .
C41 C 0.6252(12) 0.8529(11) 0.6594(9) 0.071(3) Uani 1 1 d . . . . .
H41 H 0.641797 0.882122 0.701445 0.085 Uiso 1 1 calc R U . . .
C21 C 0.5005(10) 1.0742(9) 0.0886(8) 0.062(3) Uani 1 1 d . . . . .
H21 H 0.470893 1.040442 0.053241 0.074 Uiso 1 1 calc R U . . .
C45 C 0.3851(11) 0.0530(9) 0.6175(8) 0.056(3) Uani 1 1 d . . . . .
C91 C 0.3483(10) 0.3237(11) 0.7503(8) 0.046(3) Uani 1 1 d D . . . .
C23 C 0.289(3) -0.135(3) 0.9365(19) 0.081(4) Uani 0.46(4) 1 d D U P E 1
H23 H 0.240986 -0.169135 0.979014 0.097 Uiso 0.46(4) 1 calc R U P E 1
C93 C 0.269(3) -0.112(3) 0.8295(17) 0.081(5) Uani 0.46(4) 1 d D U P E 1
H93A H 0.194680 -0.064926 0.804292 0.097 Uiso 0.46(4) 1 calc R U P E 1
H93B H 0.274631 -0.177637 0.822623 0.097 Uiso 0.46(4) 1 calc R U P E 1
C47 C 0.7122(13) 1.0439(15) 0.0942(13) 0.092(5) Uani 1 1 d . . . . .
H47A H 0.712767 1.011719 0.164226 0.138 Uiso 1 1 calc R U . . .
H47B H 0.759962 1.086901 0.079048 0.138 Uiso 1 1 calc R U . . .
H47C H 0.737178 0.989719 0.069239 0.138 Uiso 1 1 calc R U . . .
C95 C 0.5213(8) 1.0179(8) 0.1951(7) 0.048(2) Uani 1 1 d . . . . .
C3 C 0.4182(12) -0.0356(10) 0.8142(8) 0.064(3) Uani 1 1 d . U . . .
C97 C 0.6026(11) 0.9099(9) 0.5630(9) 0.067(3) Uani 1 1 d . . . . .
H97 H 0.602737 0.979911 0.537597 0.080 Uiso 1 1 calc R U . . .
C99 C 0.5527(15) 1.1998(11) 0.0817(10) 0.077(4) Uani 1 1 d . . . . .
H99 H 0.561400 1.267921 0.039322 0.092 Uiso 1 1 calc R U . . .
C25 C 0.5748(11) 1.0187(8) 0.3470(8) 0.065(3) Uani 1 1 d . . . . .
H25 H 0.598000 1.051364 0.382913 0.078 Uiso 1 1 calc R U . . .
C103 C 0.5792(13) 1.1681(10) 0.1901(9) 0.076(4) Uani 1 1 d . . . . .
H10F H 0.655782 1.160009 0.204593 0.091 Uiso 1 1 calc R U . . .
H10G H 0.534742 1.223010 0.209458 0.091 Uiso 1 1 calc R U . . .
C55 C 0.781(2) 0.7786(13) 0.0504(15) 0.105(5) Uani 0.577(16) 1 d DG U P C 2
H55 H 0.783139 0.847848 0.019491 0.126 Uiso 0.577(16) 1 calc R U P C 2
C109 C 0.729(2) 0.7506(14) 0.1323(16) 0.094(5) Uani 0.577(16) 1 d DG U P C 2
H109 H 0.695525 0.800669 0.157364 0.113 Uiso 0.577(16) 1 calc R U P C 2
C27 C 0.727(2) 0.6493(16) 0.1776(15) 0.092(5) Uani 0.577(16) 1 d DG U P C 2
C113 C 0.776(2) 0.5761(14) 0.1409(17) 0.096(5) Uani 0.577(16) 1 d DG U P C 2
H113 H 0.774596 0.506859 0.171846 0.115 Uiso 0.577(16) 1 calc R U P C 2
C7 C 0.828(2) 0.6041(15) 0.0590(16) 0.103(5) Uani 0.577(16) 1 d DG U P C 2
H7 H 0.862210 0.554036 0.033973 0.124 Uiso 0.577(16) 1 calc R U P C 2
C111 C 0.831(2) 0.7054(16) 0.0138(13) 0.108(5) Uani 0.577(16) 1 d DG U P C 2
H111 H 0.866483 0.724530 -0.042206 0.129 Uiso 0.577(16) 1 calc R U P C 2
C57 C 0.2549(17) 0.295(2) 0.799(2) 0.070(5) Uani 0.377(13) 1 d DG U P A 2
C119 C 0.202(2) 0.345(2) 0.856(2) 0.078(5) Uani 0.377(13) 1 d DG U P A 2
H119 H 0.231539 0.388846 0.873220 0.093 Uiso 0.377(13) 1 calc R U P A 2
C115 C 0.105(2) 0.332(2) 0.887(2) 0.085(5) Uani 0.377(13) 1 d DG U P A 2
H115 H 0.068892 0.366050 0.925722 0.102 Uiso 0.377(13) 1 calc R U P A 2
C59 C 0.0616(15) 0.268(2) 0.862(2) 0.091(5) Uani 0.377(13) 1 d DG U P A 2
H59 H -0.004406 0.259061 0.883007 0.109 Uiso 0.377(13) 1 calc R U P A 2
C117 C 0.1147(19) 0.2183(19) 0.805(2) 0.084(5) Uani 0.377(13) 1 d DG U P A 2
H117 H 0.084944 0.174866 0.787790 0.100 Uiso 0.377(13) 1 calc R U P A 2
C29 C 0.2113(19) 0.232(2) 0.7739(19) 0.076(5) Uani 0.377(13) 1 d DG U P A 2
H29 H 0.247592 0.197660 0.735287 0.091 Uiso 0.377(13) 1 calc R U P A 2
C15 C 0.9870(12) 0.0167(14) 0.8639(13) 0.063(4) Uani 0.521(18) 1 d DG U P D 2
H15 H 1.047737 0.027777 0.886888 0.076 Uiso 0.521(18) 1 calc R U P D 2
C123 C 0.9045(13) 0.1004(11) 0.8007(14) 0.053(4) Uani 0.521(18) 1 d DG U P D 2
H123 H 0.908728 0.168749 0.780558 0.063 Uiso 0.521(18) 1 calc R U P D 2
C61 C 0.8156(13) 0.0841(10) 0.7671(15) 0.044(3) Uani 0.521(18) 1 d DG U P D 2
C31 C 0.8094(13) -0.0159(12) 0.7966(15) 0.049(4) Uani 0.521(18) 1 d DG U P D 2
H31 H 0.748666 -0.026984 0.773636 0.058 Uiso 0.521(18) 1 calc R U P D 2
C125 C 0.8919(15) -0.0996(9) 0.8598(14) 0.060(4) Uani 0.521(18) 1 d DG U P D 2
H125 H 0.887674 -0.167956 0.879967 0.072 Uiso 0.521(18) 1 calc R U P D 2
C121 C 0.9808(13) -0.0833(12) 0.8934(13) 0.066(5) Uani 0.521(18) 1 d DG U P D 2
H121 H 1.037210 -0.140578 0.936594 0.080 Uiso 0.521(18) 1 calc R U P D 2
C63 C 0.179(2) 0.9488(19) 0.188(2) 0.070(5) Uani 0.44(5) 1 d DG U P B 2
H63 H 0.239626 0.967431 0.199345 0.084 Uiso 0.44(5) 1 calc R U P B 2
C131 C 0.091(2) 1.023(2) 0.123(2) 0.075(5) Uani 0.44(5) 1 d DG U P B 2
H131 H 0.092301 1.092095 0.089813 0.090 Uiso 0.44(5) 1 calc R U P B 2
C129 C 0.002(2) 0.996(3) 0.1062(18) 0.078(5) Uani 0.44(5) 1 d DG U P B 2
H129 H -0.057325 1.046225 0.061742 0.093 Uiso 0.44(5) 1 calc R U P B 2
C65 C 0.0011(19) 0.894(3) 0.155(3) 0.079(5) Uani 0.44(5) 1 d DG U P B 2
H65 H -0.059628 0.875692 0.143203 0.094 Uiso 0.44(5) 1 calc R U P B 2
C2 C 0.089(2) 0.820(2) 0.220(3) 0.073(5) Uani 0.44(5) 1 d DG U P B 2
H2 H 0.087696 0.751027 0.252735 0.087 Uiso 0.44(5) 1 calc R U P B 2
C127 C 0.1775(19) 0.8475(18) 0.236(2) 0.063(4) Uani 0.44(5) 1 d DG U P B 2
C33 C 0.302(3) -0.150(3) 0.8259(16) 0.082(5) Uani 0.54(4) 1 d D U P E 2
H33A H 0.224102 -0.127871 0.805441 0.099 Uiso 0.54(4) 1 calc R U P E 2
H33B H 0.337480 -0.212753 0.814128 0.099 Uiso 0.54(4) 1 calc R U P E 2
C133 C 0.2979(18) -0.072(3) 0.944(2) 0.081(5) Uani 0.54(4) 1 d D U P E 2
H13A H 0.283590 -0.075527 1.009017 0.098 Uiso 0.54(4) 1 calc R U P E 2
H13B H 0.241973 -0.013761 0.893744 0.098 Uiso 0.54(4) 1 calc R U P E 2
C67 C 0.322(3) -0.173(3) 0.9336(16) 0.078(4) Uani 0.54(4) 1 d D U P E 2
H67 H 0.286976 -0.223182 0.977531 0.094 Uiso 0.54(4) 1 calc R U P E 2
C135 C 0.446(2) -0.1963(16) 0.9648(18) 0.079(4) Uani 0.54(4) 1 d D U P E 2
C17 C 0.466(3) -0.241(2) 1.0738(17) 0.076(7) Uani 0.54(4) 1 d D U P E 2
H17A H 0.412479 -0.197763 1.098593 0.114 Uiso 0.54(4) 1 calc R U P E 2
H17B H 0.462180 -0.311705 1.100174 0.114 Uiso 0.54(4) 1 calc R U P E 2
H17C H 0.538276 -0.242078 1.093083 0.114 Uiso 0.54(4) 1 calc R U P E 2
C137 C 0.527(3) -0.261(2) 0.927(2) 0.082(8) Uani 0.54(4) 1 d D U P E 2
H13C H 0.503199 -0.243993 0.859374 0.123 Uiso 0.54(4) 1 calc R U P E 2
H13D H 0.536214 -0.334809 0.965083 0.123 Uiso 0.54(4) 1 calc R U P E 2
H13E H 0.595813 -0.248350 0.930831 0.123 Uiso 0.54(4) 1 calc R U P E 2

loop_
_atom_site_aniso_label
_atom_site_aniso_U_11
_atom_site_aniso_U_22
_atom_site_aniso_U_33
_atom_site_aniso_U_23
_atom_site_aniso_U_13
_atom_site_aniso_U_12
Eu1 0.0446(4) 0.0348(4) 0.0396(4) -0.0104(3) 0.0002(3) -0.0185(3)
Eu2 0.0473(4) 0.0350(4) 0.0410(4) -0.0105(3) 0.0026(3) -0.0198(3)
Ti1 0.0441(12) 0.0433(13) 0.0493(13) -0.0184(11) 0.0064(10) -0.0200(10)
Ti4 0.0417(12) 0.0387(13) 0.0494(13) -0.0135(10) 0.0002(10) -0.0173(10)
Ti2 0.0399(12) 0.0372(12) 0.0506(13) -0.0165(10) 0.0011(9) -0.0149(10)
Ti3 0.0473(13) 0.0362(12) 0.0432(12) -0.0123(9) 0.0071(9) -0.0190(10)
O1 0.049(5) 0.047(6) 0.074(6) -0.026(5) 0.005(4) -0.016(4)
O4 0.047(4) 0.043(5) 0.048(4) -0.019(4) 0.004(3) -0.020(4)
O6 0.041(4) 0.041(4) 0.048(4) -0.013(3) -0.004(3) -0.020(3)
O8 0.065(5) 0.037(4) 0.049(4) -0.014(3) 0.005(4) -0.021(4)
O10 0.041(4) 0.039(4) 0.049(4) -0.019(3) 0.001(3) -0.012(3)
O12 0.048(4) 0.056(5) 0.047(4) -0.012(3) 0.002(3) -0.027(4)
O14 0.048(4) 0.049(5) 0.045(4) -0.012(4) 0.001(3) -0.017(4)
O16 0.035(4) 0.059(5) 0.062(5) -0.028(4) 0.007(3) -0.018(4)
O18 0.065(5) 0.042(5) 0.054(5) -0.014(4) 0.004(4) -0.028(4)
O20 0.050(5) 0.041(5) 0.044(4) -0.008(3) -0.001(3) -0.020(4)
O22 0.069(6) 0.042(5) 0.068(5) -0.024(4) 0.023(4) -0.031(4)
O24 0.055(5) 0.039(4) 0.050(4) -0.016(3) 0.001(3) -0.015(4)
C1 0.095(11) 0.062(9) 0.044(6) -0.020(6) 0.004(6) -0.024(8)
O26 0.067(6) 0.044(5) 0.058(5) -0.016(4) 0.004(4) -0.016(4)
O13 0.058(5) 0.049(5) 0.045(4) -0.019(4) 0.010(4) -0.021(4)
C6 0.054(6) 0.031(5) 0.057(7) -0.009(5) -0.001(5) -0.024(5)
O7 0.039(4) 0.054(5) 0.046(4) -0.021(4) 0.011(3) -0.012(4)
O15 0.054(5) 0.049(5) 0.045(4) -0.023(4) 0.007(3) -0.018(4)
N1 0.077(7) 0.050(6) 0.037(5) -0.013(4) 0.000(4) -0.022(5)
O2 0.050(5) 0.046(5) 0.066(5) -0.018(4) 0.012(4) -0.020(4)
N4 0.052(5) 0.037(5) 0.046(5) -0.010(4) 0.009(4) -0.027(4)
O17 0.044(4) 0.058(5) 0.067(5) -0.035(4) 0.004(4) -0.020(4)
O9 0.045(4) 0.045(5) 0.051(5) -0.014(4) -0.010(3) -0.014(4)
C16 0.061(6) 0.056(6) 0.069(7) -0.012(6) 0.024(6) -0.033(5)
C89 0.066(6) 0.065(7) 0.082(7) -0.008(6) 0.031(6) -0.028(6)
C13 0.076(7) 0.073(8) 0.094(8) -0.014(7) 0.036(6) -0.026(6)
C105 0.079(7) 0.075(8) 0.102(8) -0.013(7) 0.040(7) -0.029(6)
C83 0.078(7) 0.074(7) 0.096(8) -0.010(6) 0.037(6) -0.033(6)
C51 0.073(6) 0.064(7) 0.080(7) -0.011(6) 0.025(6) -0.034(5)
N6 0.057(6) 0.041(5) 0.050(5) -0.019(4) -0.010(4) -0.009(4)
C18 0.067(7) 0.067(7) 0.068(7) -0.031(6) -0.011(6) -0.006(6)
C87 0.070(7) 0.067(8) 0.077(8) -0.030(7) -0.014(6) -0.004(7)
C69 0.066(7) 0.073(8) 0.079(7) -0.026(7) -0.014(6) -0.006(7)
C19 0.066(7) 0.073(8) 0.074(7) -0.025(6) -0.012(6) -0.009(7)
C52 0.064(7) 0.072(8) 0.065(7) -0.027(6) -0.007(6) -0.007(6)
C42 0.060(6) 0.066(7) 0.058(6) -0.035(6) -0.003(5) -0.006(6)
O19 0.045(4) 0.032(4) 0.042(4) -0.009(3) 0.002(3) -0.019(3)
O5 0.052(5) 0.051(5) 0.042(4) -0.014(4) 0.004(3) -0.021(4)
C20 0.050(7) 0.037(6) 0.045(6) -0.018(5) -0.005(5) -0.004(5)
C22 0.134(10) 0.092(8) 0.103(9) -0.047(7) 0.062(8) -0.070(8)
C94 0.138(10) 0.099(9) 0.108(9) -0.043(8) 0.064(8) -0.067(8)
C85 0.139(11) 0.097(9) 0.108(9) -0.035(8) 0.066(9) -0.070(9)
C107 0.137(11) 0.092(9) 0.112(9) -0.039(8) 0.063(9) -0.075(9)
C11 0.135(11) 0.089(9) 0.108(9) -0.041(8) 0.060(9) -0.074(8)
C75 0.130(10) 0.084(8) 0.099(9) -0.044(7) 0.062(8) -0.072(8)
C24 0.063(7) 0.053(7) 0.067(7) -0.014(6) 0.009(6) -0.008(6)
C116 0.074(9) 0.048(7) 0.101(10) -0.029(7) 0.000(7) -0.007(6)
C120 0.065(7) 0.051(7) 0.088(9) -0.042(6) 0.001(6) -0.002(5)
C88 0.123(14) 0.070(10) 0.085(10) -0.040(8) 0.034(9) -0.025(9)
C98 0.100(12) 0.048(8) 0.065(8) -0.021(7) 0.030(8) -0.016(8)
C102 0.042(5) 0.044(6) 0.056(6) -0.026(5) -0.001(5) -0.012(5)
C28 0.055(7) 0.040(7) 0.057(7) -0.022(6) -0.002(6) -0.014(5)
N3 0.059(6) 0.040(5) 0.054(5) -0.013(4) -0.002(4) -0.026(4)
C36 0.072(8) 0.037(6) 0.038(6) -0.008(5) 0.008(5) -0.030(6)
C44 0.044(6) 0.043(7) 0.049(6) -0.014(5) -0.001(5) -0.016(5)
C46 0.047(6) 0.048(7) 0.050(6) -0.022(5) 0.004(5) -0.020(5)
C48 0.048(6) 0.035(6) 0.054(6) -0.015(5) 0.004(6) -0.010(6)
C134 0.049(7) 0.039(6) 0.059(6) -0.011(5) -0.001(6) -0.014(5)
C49 0.054(7) 0.043(6) 0.070(6) -0.004(6) -0.004(6) -0.012(6)
C34 0.053(7) 0.048(8) 0.074(7) 0.001(7) -0.006(6) -0.012(6)
C26 0.054(7) 0.047(7) 0.072(7) -0.005(7) -0.008(6) -0.016(6)
C124 0.049(6) 0.043(7) 0.065(7) -0.010(6) -0.007(6) -0.014(6)
C50 0.050(6) 0.035(5) 0.053(6) -0.019(4) -0.004(4) -0.019(4)
C56 0.053(6) 0.052(7) 0.053(6) -0.025(5) 0.005(5) -0.031(5)
C58 0.038(5) 0.043(6) 0.042(5) -0.016(4) 0.000(4) -0.009(4)
O21 0.056(5) 0.045(5) 0.043(4) -0.012(3) 0.007(3) -0.027(4)
C62 0.093(12) 0.080(12) 0.060(9) -0.020(8) -0.017(8) -0.019(10)
C90 0.075(9) 0.052(8) 0.044(7) -0.009(6) 0.005(6) -0.025(7)
C8 0.078(10) 0.078(11) 0.048(7) -0.023(7) 0.000(6) -0.030(8)
C14 0.101(14) 0.101(15) 0.064(10) -0.037(10) 0.017(9) -0.046(12)
C68 0.109(15) 0.115(16) 0.039(7) -0.011(9) -0.007(8) -0.047(13)
C54 0.107(14) 0.087(13) 0.065(10) -0.009(9) -0.027(9) -0.029(11)
C64 0.042(5) 0.055(6) 0.051(6) -0.028(5) 0.007(4) -0.024(5)
C110 0.031(5) 0.059(7) 0.068(7) -0.020(6) -0.004(5) -0.016(5)
C4 0.055(8) 0.079(10) 0.071(9) -0.033(8) -0.004(6) -0.021(7)
C86 0.052(8) 0.070(10) 0.129(14) -0.066(10) 0.019(8) -0.032(7)
C108 0.057(8) 0.048(8) 0.106(12) -0.033(8) 0.023(8) -0.017(6)
C60 0.065(8) 0.044(7) 0.064(8) -0.010(6) 0.008(6) -0.020(6)
C66 0.056(6) 0.037(5) 0.058(6) -0.016(4) -0.008(5) -0.019(4)
C70 0.044(7) 0.083(12) 0.130(15) -0.058(12) 0.016(8) -0.024(8)
C32 0.067(9) 0.063(10) 0.149(17) -0.039(10) 0.026(10) -0.048(9)
C78 0.038(6) 0.060(8) 0.104(11) -0.031(8) 0.018(6) -0.015(6)
C38 0.043(6) 0.045(6) 0.067(7) -0.029(5) 0.010(5) -0.018(5)
C12 0.065(8) 0.058(7) 0.066(8) -0.031(6) 0.003(6) -0.029(6)
C43 0.050(8) 0.071(10) 0.119(13) -0.051(9) -0.009(8) -0.018(7)
C72 0.080(8) 0.058(7) 0.050(6) -0.020(5) 0.000(5) -0.026(6)
C74 0.096(7) 0.064(6) 0.067(6) -0.008(6) -0.004(6) -0.028(6)
C80 0.079(8) 0.044(6) 0.056(6) -0.013(5) -0.013(6) -0.023(6)
C82 0.044(6) 0.053(7) 0.038(5) -0.015(5) 0.003(4) -0.025(5)
O11 0.046(4) 0.056(5) 0.055(5) -0.015(4) 0.004(3) -0.025(4)
C84 0.145(17) 0.078(11) 0.077(10) -0.023(8) 0.012(10) -0.063(12)
O23 0.046(4) 0.037(4) 0.057(5) -0.020(4) 0.003(3) -0.021(3)
O3 0.043(4) 0.048(5) 0.050(4) -0.016(4) 0.005(3) -0.020(4)
C92 0.069(7) 0.038(6) 0.039(5) -0.011(4) 0.000(5) -0.019(5)
C96 0.078(7) 0.040(5) 0.061(6) -0.008(4) -0.006(5) -0.036(5)
C104 0.118(12) 0.036(6) 0.060(7) -0.003(5) -0.025(7) -0.020(7)
C106 0.107(16) 0.071(12) 0.069(12) -0.014(11) -0.016(13) -0.018(13)
C112 0.182(19) 0.081(10) 0.061(8) -0.010(7) -0.029(9) -0.081(12)
O25 0.035(4) 0.040(5) 0.083(6) -0.017(4) 0.003(4) -0.013(4)
C122 0.108(15) 0.073(13) 0.073(13) -0.015(11) 0.003(14) -0.012(13)
C126 0.148(16) 0.061(8) 0.051(7) -0.018(6) -0.023(8) -0.032(9)
C130 0.117(12) 0.071(8) 0.062(7) -0.018(6) 0.004(7) -0.064(8)
C132 0.072(8) 0.041(6) 0.048(6) -0.018(5) 0.003(5) -0.021(5)
C35 0.104(11) 0.054(7) 0.064(8) -0.014(6) -0.006(7) -0.037(7)
C71 0.096(7) 0.064(5) 0.062(5) -0.009(5) 0.001(5) -0.047(5)
C9 0.19(2) 0.080(10) 0.072(9) -0.016(8) -0.047(11) -0.062(12)
C73 0.095(7) 0.068(8) 0.069(7) -0.008(7) 0.001(6) -0.026(7)
C37 0.089(11) 0.060(9) 0.060(8) -0.026(7) 0.000(7) -0.020(8)
C79 0.098(12) 0.080(12) 0.055(8) -0.030(8) -0.006(8) -0.026(10)
C76 0.099(13) 0.071(10) 0.054(8) -0.020(7) -0.006(8) -0.026(9)
C138 0.079(11) 0.121(16) 0.056(9) -0.034(9) -0.015(8) 0.011(10)
C136 0.079(10) 0.088(12) 0.051(8) -0.023(8) -0.008(7) 0.001(9)
C40 0.069(8) 0.048(8) 0.037(6) -0.003(5) -0.001(5) -0.025(6)
C77 0.064(7) 0.046(6) 0.053(6) -0.015(5) -0.010(5) -0.021(5)
C39 0.091(6) 0.065(5) 0.063(5) -0.009(4) -0.002(5) -0.034(5)
C81 0.064(7) 0.047(6) 0.089(9) -0.036(6) -0.010(6) -0.008(5)
C128 0.080(9) 0.055(7) 0.108(12) -0.032(7) -0.006(8) -0.025(7)
C114 0.079(10) 0.064(9) 0.126(14) -0.047(9) 0.006(9) -0.016(7)
C118 0.062(7) 0.097(12) 0.079(9) -0.040(9) 0.027(7) -0.012(7)
C30 0.055(8) 0.063(9) 0.087(10) -0.036(8) 0.007(7) -0.013(7)
C10 0.055(7) 0.058(8) 0.057(6) -0.028(6) 0.010(5) -0.026(6)
C41 0.094(10) 0.061(7) 0.066(7) -0.030(6) -0.006(6) -0.028(7)
C21 0.076(7) 0.044(5) 0.059(6) -0.010(5) -0.016(5) -0.023(5)
C45 0.076(8) 0.044(6) 0.049(5) -0.011(4) -0.001(5) -0.029(5)
C91 0.039(5) 0.059(8) 0.040(5) -0.008(5) 0.005(4) -0.030(5)
C23 0.096(7) 0.065(7) 0.068(6) -0.007(6) -0.007(6) -0.033(6)
C93 0.098(8) 0.067(8) 0.066(7) -0.006(7) -0.005(7) -0.036(7)
C47 0.079(10) 0.096(12) 0.100(12) -0.021(9) 0.000(8) -0.051(9)
C95 0.047(5) 0.037(5) 0.053(5) -0.011(4) -0.001(4) -0.011(4)
C3 0.083(6) 0.055(5) 0.053(5) -0.010(4) -0.003(5) -0.037(5)
C97 0.084(8) 0.048(6) 0.069(7) -0.022(5) -0.013(6) -0.023(6)
C99 0.118(12) 0.048(7) 0.062(7) -0.008(6) -0.006(7) -0.044(8)
C25 0.089(8) 0.042(5) 0.061(6) -0.010(5) -0.018(6) -0.034(6)
C103 0.115(11) 0.050(6) 0.063(7) -0.006(5) -0.013(7) -0.048(7)
C55 0.142(11) 0.091(9) 0.110(9) -0.042(8) 0.066(8) -0.074(8)
C109 0.136(10) 0.083(8) 0.102(9) -0.046(7) 0.063(8) -0.076(8)
C27 0.130(10) 0.083(8) 0.098(8) -0.046(7) 0.063(8) -0.072(8)
C113 0.133(10) 0.089(8) 0.101(8) -0.048(7) 0.062(8) -0.072(8)
C7 0.140(11) 0.096(9) 0.106(9) -0.050(8) 0.062(8) -0.070(8)
C111 0.143(11) 0.096(9) 0.110(9) -0.044(8) 0.063(8) -0.071(8)
C57 0.065(7) 0.059(7) 0.076(8) -0.008(7) 0.024(6) -0.030(6)
C119 0.069(7) 0.068(7) 0.084(7) -0.012(6) 0.029(6) -0.029(6)
C115 0.073(7) 0.076(7) 0.094(7) -0.014(6) 0.035(6) -0.031(6)
C59 0.079(8) 0.077(8) 0.098(8) -0.011(7) 0.035(7) -0.031(7)
C117 0.075(8) 0.070(8) 0.092(8) -0.008(7) 0.027(7) -0.035(7)
C29 0.072(8) 0.064(8) 0.081(8) -0.009(7) 0.021(7) -0.032(7)
C15 0.053(6) 0.045(7) 0.071(7) -0.004(6) -0.009(6) -0.014(6)
C123 0.048(6) 0.040(6) 0.062(6) -0.011(6) -0.002(5) -0.016(5)
C61 0.041(6) 0.037(6) 0.053(6) -0.016(5) 0.003(5) -0.015(5)
C31 0.050(7) 0.034(6) 0.059(6) -0.013(5) -0.003(6) -0.016(5)
C125 0.057(7) 0.039(7) 0.072(7) -0.012(6) -0.006(6) -0.009(6)
C121 0.053(8) 0.047(7) 0.076(7) -0.004(7) -0.008(7) -0.008(6)
C63 0.067(7) 0.069(8) 0.067(8) -0.031(7) -0.012(6) -0.006(7)
C131 0.069(7) 0.071(8) 0.075(7) -0.029(7) -0.017(6) -0.006(7)
C129 0.067(7) 0.073(9) 0.077(7) -0.024(7) -0.013(6) -0.007(7)
C65 0.065(7) 0.078(8) 0.074(8) -0.021(7) -0.009(6) -0.009(7)
C2 0.064(7) 0.074(8) 0.067(8) -0.027(7) -0.008(6) -0.005(7)
C127 0.063(7) 0.066(7) 0.058(7) -0.034(6) -0.004(6) -0.004(6)
C33 0.098(8) 0.068(7) 0.066(6) -0.003(6) -0.007(6) -0.037(7)
C133 0.094(7) 0.066(7) 0.069(6) -0.007(6) -0.003(6) -0.029(6)
C67 0.094(7) 0.064(6) 0.068(5) -0.009(6) -0.008(5) -0.036(6)
C135 0.096(8) 0.063(6) 0.067(6) -0.007(6) -0.006(6) -0.032(6)
C17 0.095(14) 0.065(11) 0.056(10) -0.005(9) -0.002(10) -0.033(11)
C137 0.109(15) 0.056(11) 0.065(11) -0.009(9) 0.007(12) -0.024(11)

loop_
_atom_type_symbol
_atom_type_description
_atom_type_scat_dispersion_real
_atom_type_scat_dispersion_imag
_atom_type_scat_source
C C 0.0181 0.0091 'International Tables Vol C Tables 4.2.6.8 and 6.1.1.4'
H H 0.0000 0.0000 'International Tables Vol C Tables 4.2.6.8 and 6.1.1.4'
Eu Eu -8.9294 11.1857 'International Tables Vol C Tables 4.2.6.8 and 6.1.1.4'
N N 0.0311 0.0180 'International Tables Vol C Tables 4.2.6.8 and 6.1.1.4'
O O 0.0492 0.0322 'International Tables Vol C Tables 4.2.6.8 and 6.1.1.4'
Ti Ti 0.2191 1.8069 'International Tables Vol C Tables 4.2.6.8 and 6.1.1.4'

loop_
_geom_angle_atom_site_label_1
_geom_angle_atom_site_label_2
_geom_angle_atom_site_label_3
_geom_angle
_geom_angle_site_symmetry_1
_geom_angle_site_symmetry_3
_geom_angle_publ_flag
Ti4 Eu1 Ti1 44.60(6) . . ?
Ti2 Eu1 Ti1 54.65(6) . . ?
Ti2 Eu1 Ti4 73.08(5) . . ?
Ti2 Eu1 Ti3 44.91(6) . . ?
Ti3 Eu1 Ti1 73.23(5) . . ?
Ti3 Eu1 Ti4 54.50(5) . . ?
O10 Eu1 Ti1 25.11(19) . . ?
O10 Eu1 Ti4 25.5(2) . . ?
O10 Eu1 Ti2 73.0(2) . . ?
O10 Eu1 Ti3 73.2(2) . . ?
O10 Eu1 O12 75.2(3) . . ?
O10 Eu1 O7 78.6(3) . . ?
O10 Eu1 O9 131.8(3) . . ?
O10 Eu1 N6 142.9(3) . . ?
O10 Eu1 N3 80.6(3) . . ?
O10 Eu1 O21 126.1(3) . . ?
O12 Eu1 Ti1 100.2(2) . . ?
O12 Eu1 Ti4 60.0(2) . . ?
O12 Eu1 Ti2 126.0(2) . . ?
O12 Eu1 Ti3 84.6(2) . . ?
O12 Eu1 O7 135.6(3) . . ?
O12 Eu1 O9 150.8(3) . . ?
O12 Eu1 N6 89.3(3) . . ?
O12 Eu1 N3 69.8(4) . . ?
O12 Eu1 O21 69.5(3) . . ?
O7 Eu1 Ti1 60.5(2) . . ?
O7 Eu1 Ti4 103.4(2) . . ?
O7 Eu1 Ti2 77.6(2) . . ?
O7 Eu1 Ti3 120.9(2) . . ?
O7 Eu1 N6 90.6(3) . . ?
O7 Eu1 N3 71.0(3) . . ?
O9 Eu1 Ti1 106.9(2) . . ?
O9 Eu1 Ti4 138.6(2) . . ?
O9 Eu1 Ti2 65.6(2) . . ?
O9 Eu1 Ti3 92.9(2) . . ?
O9 Eu1 O7 69.6(3) . . ?
O9 Eu1 N6 73.9(3) . . ?
O9 Eu1 N3 119.4(3) . . ?
O9 Eu1 O21 83.2(3) . . ?
N6 Eu1 Ti1 146.8(3) . . ?
N6 Eu1 Ti4 147.3(2) . . ?
N6 Eu1 Ti2 139.4(2) . . ?
N6 Eu1 Ti3 139.7(2) . . ?
N6 Eu1 N3 62.4(3) . . ?
N3 Eu1 Ti1 91.1(2) . . ?
N3 Eu1 Ti4 94.1(2) . . ?
N3 Eu1 Ti2 142.3(2) . . ?
N3 Eu1 Ti3 147.2(2) . . ?
O21 Eu1 Ti1 136.9(2) . . ?
O21 Eu1 Ti4 100.7(2) . . ?
O21 Eu1 Ti2 96.6(2) . . ?
O21 Eu1 Ti3 64.4(2) . . ?
O21 Eu1 O7 152.3(3) . . ?
O21 Eu1 N6 76.2(3) . . ?
O21 Eu1 N3 120.9(3) . . ?
O23 Eu1 Ti1 71.7(2) . . ?
O23 Eu1 Ti4 70.6(2) . . ?
O23 Eu1 Ti2 25.7(2) . . ?
O23 Eu1 Ti3 23.4(2) . . ?
O23 Eu1 O10 81.8(3) . . ?
O23 Eu1 O12 107.9(3) . . ?
O23 Eu1 O7 103.0(3) . . ?
O23 Eu1 O9 71.6(3) . . ?
O23 Eu1 N6 135.3(3) . . ?
O23 Eu1 N3 162.2(3) . . ?
O23 Eu1 O21 72.3(3) . . ?
Ti1 Eu2 Ti4 44.78(6) . . ?
Ti1 Eu2 Ti2 54.77(6) . . ?
Ti1 Eu2 Ti3 73.22(5) . . ?
Ti4 Eu2 Ti3 54.37(5) . . ?
Ti2 Eu2 Ti4 73.07(5) . . ?
Ti2 Eu2 Ti3 44.72(6) . . ?
O4 Eu2 Ti1 24.2(2) . . ?
O4 Eu2 Ti4 24.7(2) . . ?
O4 Eu2 Ti2 71.1(2) . . ?
O4 Eu2 Ti3 71.1(2) . . ?
O4 Eu2 O8 71.5(3) . . ?
O4 Eu2 O18 71.6(3) . . ?
O4 Eu2 O26 105.2(3) . . ?
O4 Eu2 N1 161.9(3) . . ?
O4 Eu2 N4 135.5(3) . . ?
O4 Eu2 O19 81.3(3) . . ?
O4 Eu2 O11 106.3(3) . . ?
O8 Eu2 Ti1 63.3(2) . . ?
O8 Eu2 Ti4 94.8(2) . . ?
O8 Eu2 Ti2 101.1(2) . . ?
O8 Eu2 Ti3 136.2(2) . . ?
O8 Eu2 O18 82.7(3) . . ?
O8 Eu2 O26 152.4(3) . . ?
O8 Eu2 N1 119.8(4) . . ?
O8 Eu2 N4 72.8(3) . . ?
O18 Eu2 Ti1 93.6(2) . . ?
O18 Eu2 Ti4 65.8(2) . . ?
O18 Eu2 Ti2 138.9(2) . . ?
O18 Eu2 Ti3 106.1(2) . . ?
O18 Eu2 N1 121.7(4) . . ?
O18 Eu2 N4 78.3(3) . . ?
O26 Eu2 Ti1 123.6(2) . . ?
O26 Eu2 Ti4 80.7(2) . . ?
O26 Eu2 Ti2 103.5(2) . . ?
O26 Eu2 Ti3 61.4(2) . . ?
O26 Eu2 O18 70.5(3) . . ?
O26 Eu2 N1 71.6(4) . . ?
O26 Eu2 N4 94.5(3) . . ?
N1 Eu2 Ti1 144.6(3) . . ?
N1 Eu2 Ti4 144.6(3) . . ?
N1 Eu2 Ti2 92.1(3) . . ?
N1 Eu2 Ti3 92.4(2) . . ?
N4 Eu2 Ti1 136.1(2) . . ?
N4 Eu2 Ti4 143.4(2) . . ?
N4 Eu2 Ti2 142.2(2) . . ?
N4 Eu2 Ti3 150.6(2) . . ?
N4 Eu2 N1 62.4(3) . . ?
O19 Eu2 Ti1 73.0(2) . . ?
O19 Eu2 Ti4 72.38(19) . . ?
O19 Eu2 Ti2 25.5(2) . . ?
O19 Eu2 Ti3 24.79(19) . . ?
O19 Eu2 O8 126.6(3) . . ?
O19 Eu2 O18 130.7(3) . . ?
O19 Eu2 O26 78.3(3) . . ?
O19 Eu2 N1 80.6(3) . . ?
O19 Eu2 N4 142.5(3) . . ?
O19 Eu2 O11 76.0(3) . . ?
O11 Eu2 Ti1 82.2(3) . . ?
O11 Eu2 Ti4 123.9(2) . . ?
O11 Eu2 Ti2 59.3(2) . . ?
O11 Eu2 Ti3 100.6(2) . . ?
O11 Eu2 O8 69.2(3) . . ?
O11 Eu2 O18 150.5(3) . . ?
O11 Eu2 O26 135.3(3) . . ?
O11 Eu2 N1 68.6(4) . . ?
O11 Eu2 N4 84.6(3) . . ?
Eu2 Ti1 Eu1 107.04(7) . . ?
Ti4 Ti1 Eu1 67.66(7) . . ?
Ti4 Ti1 Eu2 67.88(8) . . ?
O4 Ti1 Eu1 100.4(3) . . ?
O4 Ti1 Eu2 30.6(3) . . ?
O4 Ti1 Ti4 41.3(3) . . ?
O4 Ti1 O10 82.2(4) . . ?
O4 Ti1 O22 92.0(4) . . ?
O4 Ti1 O13 92.3(4) . . ?
O4 Ti1 O15 173.4(4) . . ?
O10 Ti1 Eu1 31.5(2) . . ?
O10 Ti1 Eu2 102.7(3) . . ?
O10 Ti1 Ti4 42.0(3) . . ?
O10 Ti1 O22 168.7(4) . . ?
O10 Ti1 O13 87.3(3) . . ?
O10 Ti1 O15 94.2(4) . . ?
O22 Ti1 Eu1 159.7(3) . . ?
O22 Ti1 Eu2 76.2(3) . . ?
O22 Ti1 Ti4 129.9(3) . . ?
O22 Ti1 O13 83.2(4) . . ?
O22 Ti1 O15 90.5(4) . . ?
O13 Ti1 Eu1 111.9(3) . . ?
O13 Ti1 Eu2 115.6(3) . . ?
O13 Ti1 Ti4 82.2(3) . . ?
O15 Ti1 Eu1 78.9(2) . . ?
O15 Ti1 Eu2 155.9(3) . . ?
O15 Ti1 Ti4 133.9(3) . . ?
O15 Ti1 O13 81.9(4) . . ?
O17 Ti1 Eu1 71.3(3) . . ?
O17 Ti1 Eu2 71.5(3) . . ?
O17 Ti1 Ti4 108.1(3) . . ?
O17 Ti1 O4 96.9(4) . . ?
O17 Ti1 O10 98.8(4) . . ?
O17 Ti1 O22 91.5(4) . . ?
O17 Ti1 O13 169.6(4) . . ?
O17 Ti1 O15 89.1(4) . . ?
Eu2 Ti4 Eu1 106.77(6) . . ?
Ti1 Ti4 Eu1 67.74(7) . . ?
Ti1 Ti4 Eu2 67.33(7) . . ?
O4 Ti4 Eu1 99.9(3) . . ?
O4 Ti4 Eu2 30.7(3) . . ?
O4 Ti4 Ti1 40.6(3) . . ?
O4 Ti4 O10 81.2(4) . . ?
O4 Ti4 O5 88.2(4) . . ?
O4 Ti4 O3 166.0(4) . . ?
O4 Ti4 O25 86.8(4) . . ?
O10 Ti4 Eu1 31.7(3) . . ?
O10 Ti4 Eu2 101.9(3) . . ?
O10 Ti4 Ti1 41.8(3) . . ?
O10 Ti4 O5 89.6(4) . . ?
O10 Ti4 O3 92.0(4) . . ?
O10 Ti4 O25 164.9(4) . . ?
O16 Ti4 Eu1 70.0(3) . . ?
O16 Ti4 Eu2 74.0(3) . . ?
O16 Ti4 Ti1 108.9(3) . . ?
O16 Ti4 O4 99.1(4) . . ?
O16 Ti4 O10 98.2(4) . . ?
O16 Ti4 O5 170.0(4) . . ?
O16 Ti4 O3 93.9(4) . . ?
O16 Ti4 O25 92.8(5) . . ?
O5 Ti4 Eu1 115.6(3) . . ?
O5 Ti4 Eu2 110.7(3) . . ?
O5 Ti4 Ti1 81.0(3) . . ?
O3 Ti4 Eu1 79.8(3) . . ?
O3 Ti4 Eu2 162.6(3) . . ?
O3 Ti4 Ti1 129.5(3) . . ?
O3 Ti4 O5 79.5(3) . . ?
O3 Ti4 O25 97.6(4) . . ?
O25 Ti4 Eu1 162.3(3) . . ?
O25 Ti4 Eu2 71.1(3) . . ?
O25 Ti4 Ti1 124.4(3) . . ?
O25 Ti4 O5 80.8(4) . . ?
Eu1 Ti2 Eu2 107.07(6) . . ?
Ti3 Ti2 Eu1 67.65(7) . . ?
Ti3 Ti2 Eu2 68.05(7) . . ?
O1 Ti2 Eu1 72.4(3) . . ?
O1 Ti2 Eu2 163.3(3) . . ?
O1 Ti2 Ti3 124.6(3) . . ?
O1 Ti2 O6 96.4(4) . . ?
O1 Ti2 O14 80.8(4) . . ?
O6 Ti2 Eu1 161.8(3) . . ?
O6 Ti2 Eu2 79.4(2) . . ?
O6 Ti2 Ti3 129.9(3) . . ?
O6 Ti2 O14 80.2(3) . . ?
O14 Ti2 Eu1 111.2(3) . . ?
O14 Ti2 Eu2 114.0(3) . . ?
O14 Ti2 Ti3 79.6(3) . . ?
O17 Ti2 Eu1 71.9(3) . . ?
O17 Ti2 Eu2 71.3(3) . . ?
O17 Ti2 Ti3 108.5(3) . . ?
O17 Ti2 O1 93.2(5) . . ?
O17 Ti2 O6 95.0(4) . . ?
O17 Ti2 O14 171.8(4) . . ?
O17 Ti2 O19 98.7(4) . . ?
O17 Ti2 O23 98.2(4) . . ?
O19 Ti2 Eu1 101.8(2) . . ?
O19 Ti2 Eu2 31.8(2) . . ?
O19 Ti2 Ti3 41.6(2) . . ?
O19 Ti2 O1 164.4(4) . . ?
O19 Ti2 O6 92.5(4) . . ?
O19 Ti2 O14 88.2(4) . . ?
O19 Ti2 O23 80.0(4) . . ?
O23 Ti2 Eu1 32.0(3) . . ?
O23 Ti2 Eu2 99.6(3) . . ?
O23 Ti2 Ti3 39.6(3) . . ?
O23 Ti2 O1 88.4(4) . . ?
O23 Ti2 O6 165.7(4) . . ?
O23 Ti2 O14 87.3(4) . . ?
Eu1 Ti3 Eu2 106.50(6) . . ?
Ti2 Ti3 Eu1 67.44(7) . . ?
Ti2 Ti3 Eu2 67.23(7) . . ?
O16 Ti3 Eu1 70.0(3) . . ?
O16 Ti3 Eu2 73.0(3) . . ?
O16 Ti3 Ti2 107.9(3) . . ?
O16 Ti3 O20 169.2(4) . . ?
O16 Ti3 O24 89.1(4) . . ?
O16 Ti3 O2 90.9(4) . . ?
O16 Ti3 O19 99.6(4) . . ?
O16 Ti3 O23 95.8(4) . . ?
O20 Ti3 Eu1 116.2(3) . . ?
O20 Ti3 Eu2 111.7(2) . . ?
O20 Ti3 Ti2 82.9(3) . . ?
O24 Ti3 Eu1 155.6(3) . . ?
O24 Ti3 Eu2 77.9(3) . . ?
O24 Ti3 Ti2 133.5(3) . . ?
O24 Ti3 O20 82.6(4) . . ?
O24 Ti3 O2 93.6(4) . . ?
O2 Ti3 Eu1 74.9(3) . . ?
O2 Ti3 Eu2 161.7(3) . . ?
O2 Ti3 Ti2 127.8(3) . . ?
O2 Ti3 O20 82.7(4) . . ?
O19 Ti3 Eu1 101.7(3) . . ?
O19 Ti3 Eu2 31.0(2) . . ?
O19 Ti3 Ti2 41.7(3) . . ?
O19 Ti3 O20 88.0(3) . . ?
O19 Ti3 O24 93.9(4) . . ?
O19 Ti3 O2 167.2(4) . . ?
O23 Ti3 Eu1 30.3(3) . . ?
O23 Ti3 Eu2 100.4(3) . . ?
O23 Ti3 Ti2 41.5(3) . . ?
O23 Ti3 O20 92.9(4) . . ?
O23 Ti3 O24 174.1(4) . . ?
O23 Ti3 O2 89.7(4) . . ?
O23 Ti3 O19 82.0(4) . . ?
C20 O1 Ti2 133.1(9) . . ?
Ti1 O4 Eu2 125.2(4) . . ?
Ti1 O4 Ti4 98.1(4) . . ?
Ti4 O4 Eu2 124.6(5) . . ?
C56 O6 Ti2 128.1(8) . . ?
C91 O8 Eu2 132.8(8) . . ?
Ti1 O10 Eu1 123.4(4) . . ?
Ti1 O10 Ti4 96.2(4) . . ?
Ti4 O10 Eu1 122.8(4) . . ?
C58 O12 Eu1 143.1(8) . . ?
C36 O14 Ti2 129.0(9) . . ?
Ti4 O16 Ti3 143.1(5) . . ?
C46 O18 Eu2 131.8(8) . . ?
C36 O20 Ti3 123.1(9) . . ?
C91 O22 Ti1 132.0(9) . . ?
C82 O24 Ti3 132.1(9) . . ?
N1 C1 H1 119.4 . . ?
N1 C1 C126 121.2(15) . . ?
C126 C1 H1 119.4 . . ?
C82 O26 Eu2 141.9(9) . . ?
C44 O13 Ti1 125.1(9) . . ?
O2 C6 C75 119.1(17) . . ?
O2 C6 O21 123.5(13) . . ?
O2 C6 C27 114.5(14) . . ?
O21 C6 C75 117.1(14) . . ?
O21 C6 C27 121.7(12) . . ?
C28 O7 Eu1 142.0(9) . . ?
C28 O15 Ti1 125.5(8) . . ?
C1 N1 Eu2 119.3(10) . . ?
C80 N1 Eu2 119.1(8) . . ?
C80 N1 C1 119.6(12) . . ?
C6 O2 Ti3 137.2(10) . . ?
C92 N4 Eu2 116.7(8) . . ?
C92 N4 C45 119.0(10) . . ?
C45 N4 Eu2 119.8(7) . . ?
Ti2 O17 Ti1 143.3(6) . . ?
C20 O9 Eu1 130.8(8) . . ?
C89 C16 C51 120.0 . . ?
C89 C16 C91 120.2(10) . . ?
C51 C16 C91 119.7(10) . . ?
C16 C89 H89 120.0 . . ?
C13 C89 C16 120.0 . . ?
C13 C89 H89 120.0 . . ?
C89 C13 H13 120.0 . . ?
C105 C13 C89 120.0 . . ?
C105 C13 H13 120.0 . . ?
C13 C105 H105 120.0 . . ?
C83 C105 C13 120.0 . . ?
C83 C105 H105 120.0 . . ?
C105 C83 H83 120.0 . . ?
C51 C83 C105 120.0 . . ?
C51 C83 H83 120.0 . . ?
C16 C51 H51 120.0 . . ?
C83 C51 C16 120.0 . . ?
C83 C51 H51 120.0 . . ?
C50 N6 Eu1 118.7(8) . . ?
C50 N6 C66 117.7(11) . . ?
C66 N6 Eu1 123.2(7) . . ?
C87 C18 H18 120.0 . . ?
C87 C18 C42 120.0 . . ?
C42 C18 H18 120.0 . . ?
C18 C87 H87 120.0 . . ?
C69 C87 C18 120.0 . . ?
C69 C87 H87 120.0 . . ?
C87 C69 H69 120.0 . . ?
C87 C69 C19 120.0 . . ?
C19 C69 H69 120.0 . . ?
C69 C19 H19 120.0 . . ?
C52 C19 C69 120.0 . . ?
C52 C19 H19 120.0 . . ?
C19 C52 H52 120.0 . . ?
C42 C52 C19 120.0 . . ?
C42 C52 H52 120.0 . . ?
C18 C42 C20 117.4(13) . . ?
C52 C42 C18 120.0 . . ?
C52 C42 C20 122.5(13) . . ?
Ti2 O19 Eu2 122.7(4) . . ?
Ti3 O19 Eu2 124.2(4) . . ?
Ti3 O19 Ti2 96.7(4) . . ?
C44 O5 Ti4 126.0(8) . . ?
O1 C20 C42 116.2(14) . . ?
O1 C20 C127 110.5(15) . . ?
O9 C20 O1 128.0(11) . . ?
O9 C20 C42 115.8(13) . . ?
O9 C20 C127 121.6(15) . . ?
C94 C22 H22 120.0 . . ?
C94 C22 C75 120.0 . . ?
C75 C22 H22 120.0 . . ?
C22 C94 H94 120.0 . . ?
C22 C94 C85 120.0 . . ?
C85 C94 H94 120.0 . . ?
C94 C85 H85 120.0 . . ?
C94 C85 C107 120.0 . . ?
C107 C85 H85 120.0 . . ?
C85 C107 H107 120.0 . . ?
C11 C107 C85 120.0 . . ?
C11 C107 H107 120.0 . . ?
C107 C11 H11 120.0 . . ?
C107 C11 C75 120.0 . . ?
C75 C11 H11 120.0 . . ?
C22 C75 C6 120.4(16) . . ?
C11 C75 C6 119.3(16) . . ?
C11 C75 C22 120.0 . . ?
C116 C24 H24 120.0 . . ?
C116 C24 C102 120.0 . . ?
C102 C24 H24 120.0 . . ?
C24 C116 H116 120.0 . . ?
C120 C116 C24 120.0 . . ?
C120 C116 H116 120.0 . . ?
C116 C120 H120 120.0 . . ?
C116 C120 C88 120.0 . . ?
C88 C120 H120 120.0 . . ?
C120 C88 H88 120.0 . . ?
C98 C88 C120 120.0 . . ?
C98 C88 H88 120.0 . . ?
C88 C98 H98 120.0 . . ?
C88 C98 C102 120.0 . . ?
C102 C98 H98 120.0 . . ?
C24 C102 C82 121.5(7) . . ?
C98 C102 C24 120.0 . . ?
C98 C102 C82 118.3(7) . . ?
O7 C28 O15 126.8(13) . . ?
O7 C28 C10 118.8(11) . . ?
O15 C28 C10 114.2(11) . . ?
C132 N3 Eu1 119.9(9) . . ?
C132 N3 C77 117.8(12) . . ?
C77 N3 Eu1 122.1(8) . . ?
O14 C36 O20 124.9(12) . . ?
O14 C36 C90 117.7(12) . . ?
O20 C36 C90 117.4(12) . . ?
O13 C44 O5 125.2(12) . . ?
O13 C44 C40 119.2(12) . . ?
O5 C44 C40 115.6(10) . . ?
O18 C46 C48 126.6(13) . . ?
O18 C46 O25 122.9(12) . . ?
O18 C46 C61 113.8(12) . . ?
O25 C46 C48 110.5(12) . . ?
O25 C46 C61 123.2(12) . . ?
C134 C48 C46 120.4(11) . . ?
C134 C48 C124 120.0 . . ?
C124 C48 C46 119.6(11) . . ?
C48 C134 H134 120.0 . . ?
C48 C134 C49 120.0 . . ?
C49 C134 H134 120.0 . . ?
C134 C49 H49 120.0 . . ?
C34 C49 C134 120.0 . . ?
C34 C49 H49 120.0 . . ?
C49 C34 H34 120.0 . . ?
C26 C34 C49 120.0 . . ?
C26 C34 H34 120.0 . . ?
C34 C26 H26 120.0 . . ?
C34 C26 C124 120.0 . . ?
C124 C26 H26 120.0 . . ?
C48 C124 H124 120.0 . . ?
C26 C124 C48 120.0 . . ?
C26 C124 H124 120.0 . . ?
N6 C50 H50 117.3 . . ?
N6 C50 C95 125.4(11) . . ?
C95 C50 H50 117.3 . . ?
O6 C56 C38 116.5(10) . . ?
O11 C56 O6 123.6(11) . . ?
O11 C56 C38 119.9(11) . . ?
O12 C58 C64 117.8(10) . . ?
O12 C58 O3 123.8(11) . . ?
O3 C58 C64 118.4(9) . . ?
C6 O21 Eu1 134.9(8) . . ?
C90 C62 H62 120.0 . . ?
C90 C62 C54 120.0 . . ?
C54 C62 H62 120.0 . . ?
C62 C90 C36 118.3(9) . . ?
C62 C90 C8 120.0 . . ?
C8 C90 C36 121.7(9) . . ?
C90 C8 H8 120.0 . . ?
C14 C8 C90 120.0 . . ?
C14 C8 H8 120.0 . . ?
C8 C14 H14 120.0 . . ?
C8 C14 C68 120.0 . . ?
C68 C14 H14 120.0 . . ?
C14 C68 H68 120.0 . . ?
C54 C68 C14 120.0 . . ?
C54 C68 H68 120.0 . . ?
C62 C54 H54 120.0 . . ?
C68 C54 C62 120.0 . . ?
C68 C54 H54 120.0 . . ?
C110 C64 C58 120.4(7) . . ?
C110 C64 C60 120.0 . . ?
C60 C64 C58 119.5(6) . . ?
C64 C110 H110 120.0 . . ?
C4 C110 C64 120.0 . . ?
C4 C110 H110 120.0 . . ?
C110 C4 H4 120.0 . . ?
C110 C4 C86 120.0 . . ?
C86 C4 H4 120.0 . . ?
C4 C86 H86 120.0 . . ?
C108 C86 C4 120.0 . . ?
C108 C86 H86 120.0 . . ?
C86 C108 H108 120.0 . . ?
C86 C108 C60 120.0 . . ?
C60 C108 H108 120.0 . . ?
C64 C60 H60 120.0 . . ?
C108 C60 C64 120.0 . . ?
C108 C60 H60 120.0 . . ?
N6 C66 C77 116.2(9) . . ?
N6 C66 C25 121.3(10) . . ?
C25 C66 C77 122.4(10) . . ?
C32 C70 H70 120.0 . . ?
C32 C70 C43 120.0 . . ?
C43 C70 H70 120.0 . . ?
C70 C32 H32 120.0 . . ?
C78 C32 C70 120.0 . . ?
C78 C32 H32 120.0 . . ?
C32 C78 H78 120.0 . . ?
C32 C78 C38 120.0 . . ?
C38 C78 H78 120.0 . . ?
C78 C38 C56 119.5(7) . . ?
C12 C38 C56 120.5(7) . . ?
C12 C38 C78 120.0 . . ?
C38 C12 H12 120.0 . . ?
C38 C12 C43 120.0 . . ?
C43 C12 H12 120.0 . . ?
C70 C43 H43 120.0 . . ?
C12 C43 C70 120.0 . . ?
C12 C43 H43 120.0 . . ?
C132 C72 H72 120.9 . . ?
C41 C72 H72 120.9 . . ?
C41 C72 C132 118.1(12) . . ?
C106 C74 C39 113(2) . . ?
C106 C74 C23 106(3) . . ?
C122 C74 C106 112(2) . . ?
C122 C74 C39 121(3) . . ?
C122 C74 C23 117(3) . . ?
C39 C74 C23 83.2(17) . . ?
N1 C80 C112 120.4(11) . . ?
N1 C80 C45 117.1(10) . . ?
C112 C80 C45 122.6(11) . . ?
O24 C82 O26 123.2(12) . . ?
O24 C82 C102 118.2(10) . . ?
O26 C82 C102 118.4(11) . . ?
C56 O11 Eu2 143.0(8) . . ?
H84A C84 H84B 109.5 . . ?
H84A C84 H84C 109.5 . . ?
H84B C84 H84C 109.5 . . ?
C35 C84 H84A 109.5 . . ?
C35 C84 H84B 109.5 . . ?
C35 C84 H84C 109.5 . . ?
Ti2 O23 Eu1 122.3(5) . . ?
Ti3 O23 Eu1 126.3(4) . . ?
Ti3 O23 Ti2 98.9(4) . . ?
C58 O3 Ti4 129.1(7) . . ?
N4 C92 H92 118.5 . . ?
N4 C92 C3 123.0(12) . . ?
C3 C92 H92 118.5 . . ?
C95 C96 C103 118.2(10) . . ?
C25 C96 C95 119.1(9) . . ?
C25 C96 C103 122.6(10) . . ?
H10A C104 H10B 111.6 . . ?
C21 C104 H10A 114.4 . . ?
C21 C104 H10B 114.4 . . ?
C21 C104 C99 85.2(11) . . ?
C99 C104 H10A 114.4 . . ?
C99 C104 H10B 114.4 . . ?
C74 C106 H10C 109.5 . . ?
C74 C106 H10D 109.5 . . ?
C74 C106 H10E 109.5 . . ?
H10C C106 H10D 109.5 . . ?
H10C C106 H10E 109.5 . . ?
H10D C106 H10E 109.5 . . ?
C80 C112 H112 120.3 . . ?
C9 C112 C80 119.5(13) . . ?
C9 C112 H112 120.3 . . ?
C46 O25 Ti4 137.1(8) . . ?
C74 C122 H12A 109.5 . . ?
C74 C122 H12B 109.5 . . ?
C74 C122 H12C 109.5 . . ?
H12A C122 H12B 109.5 . . ?
H12A C122 H12C 109.5 . . ?
H12B C122 H12C 109.5 . . ?
C1 C126 H126 120.1 . . ?
C9 C126 C1 119.9(13) . . ?
C9 C126 H126 120.1 . . ?
C71 C130 H130 119.8 . . ?
C71 C130 C45 120.4(11) . . ?
C45 C130 H130 119.8 . . ?
N3 C132 C72 123.6(13) . . ?
N3 C132 H132 118.2 . . ?
C72 C132 H132 118.2 . . ?
C84 C35 C21 114.2(12) . . ?
C47 C35 C84 109.0(16) . . ?
C47 C35 C21 120.0(11) . . ?
C47 C35 C99 113.5(13) . . ?
C99 C35 C84 113.0(12) . . ?
C99 C35 C21 85.4(12) . . ?
C130 C71 C93 122.4(15) . . ?
C130 C71 C3 119.6(11) . . ?
C130 C71 C33 120.7(14) . . ?
C3 C71 C93 115.7(15) . . ?
C3 C71 C33 119.2(13) . . ?
C112 C9 H9 120.4 . . ?
C126 C9 C112 119.2(13) . . ?
C126 C9 H9 120.4 . . ?
H73A C73 H73B 111.5 . . ?
C39 C73 H73A 114.4 . . ?
C39 C73 H73B 114.4 . . ?
C23 C73 H73A 114.4 . . ?
C23 C73 H73B 114.4 . . ?
C23 C73 C39 85.8(19) . . ?
C79 C37 H37 120.0 . . ?
C79 C37 C40 120.0 . . ?
C40 C37 H37 120.0 . . ?
C37 C79 H79 120.0 . . ?
C76 C79 C37 120.0 . . ?
C76 C79 H79 120.0 . . ?
C79 C76 H76 120.0 . . ?
C138 C76 C79 120.0 . . ?
C138 C76 H76 120.0 . . ?
C76 C138 H138 120.0 . . ?
C76 C138 C136 120.0 . . ?
C136 C138 H138 120.0 . . ?
C138 C136 H136 120.0 . . ?
C40 C136 C138 120.0 . . ?
C40 C136 H136 120.0 . . ?
C37 C40 C44 120.4(8) . . ?
C136 C40 C44 119.6(8) . . ?
C136 C40 C37 120.0 . . ?
N3 C77 C66 115.6(10) . . ?
N3 C77 C97 120.7(11) . . ?
C97 C77 C66 123.7(10) . . ?
C74 C39 C73 86.6(17) . . ?
C74 C39 H39 114.6 . . ?
C73 C39 H39 114.6 . . ?
C3 C39 C74 114.2(16) . . ?
C3 C39 C73 108.9(17) . . ?
C3 C39 H39 114.6 . . ?
C3 C39 H39A 117.0 . . ?
C3 C39 C133 106.6(15) . . ?
C3 C39 C135 109.5(15) . . ?
C133 C39 H39A 117.0 . . ?
C135 C39 H39A 117.0 . . ?
C135 C39 C133 85.3(15) . . ?
C128 C81 H81 120.0 . . ?
C128 C81 C10 120.0 . . ?
C10 C81 H81 120.0 . . ?
C81 C128 H128 120.0 . . ?
C81 C128 C114 120.0 . . ?
C114 C128 H128 120.0 . . ?
C128 C114 H114 120.0 . . ?
C118 C114 C128 120.0 . . ?
C118 C114 H114 120.0 . . ?
C114 C118 H118 120.0 . . ?
C114 C118 C30 120.0 . . ?
C30 C118 H118 120.0 . . ?
C118 C30 H30 120.0 . . ?
C10 C30 C118 120.0 . . ?
C10 C30 H30 120.0 . . ?
C81 C10 C28 119.9(8) . . ?
C30 C10 C28 120.0(8) . . ?
C30 C10 C81 120.0 . . ?
C72 C41 H41 120.5 . . ?
C97 C41 C72 119.0(12) . . ?
C97 C41 H41 120.5 . . ?
C104 C21 C35 87.6(10) . . ?
C104 C21 H21 115.7 . . ?
C35 C21 H21 115.7 . . ?
C95 C21 C104 108.4(11) . . ?
C95 C21 C35 110.3(9) . . ?
C95 C21 H21 115.7 . . ?
N4 C45 C80 116.9(10) . . ?
N4 C45 C130 120.1(10) . . ?
C130 C45 C80 122.9(11) . . ?
O8 C91 O22 128.3(11) . . ?
O8 C91 C16 121.4(12) . . ?
O8 C91 C57 110.8(14) . . ?
O22 C91 C16 110.2(13) . . ?
O22 C91 C57 119.8(15) . . ?
C74 C23 H23 115.8 . . ?
C73 C23 C74 88.7(17) . . ?
C73 C23 H23 115.8 . . ?
C73 C23 C93 109(2) . . ?
C93 C23 C74 108(2) . . ?
C93 C23 H23 115.8 . . ?
C71 C93 H93A 108.9 . . ?
C71 C93 H93B 108.9 . . ?
C23 C93 C71 113.5(19) . . ?
C23 C93 H93A 108.9 . . ?
C23 C93 H93B 108.9 . . ?
H93A C93 H93B 107.7 . . ?
C35 C47 H47A 109.5 . . ?
C35 C47 H47B 109.5 . . ?
C35 C47 H47C 109.5 . . ?
H47A C47 H47B 109.5 . . ?
H47A C47 H47C 109.5 . . ?
H47B C47 H47C 109.5 . . ?
C50 C95 C96 116.4(10) . . ?
C50 C95 C21 126.9(10) . . ?
C96 C95 C21 116.7(9) . . ?
C92 C3 C39 125.4(11) . . ?
C71 C3 C92 117.9(11) . . ?
C71 C3 C39 115.7(11) . . ?
C77 C97 H97 119.6 . . ?
C41 C97 C77 120.8(12) . . ?
C41 C97 H97 119.6 . . ?
C104 C99 H99 115.0 . . ?
C35 C99 C104 86.6(11) . . ?
C35 C99 H99 115.0 . . ?
C103 C99 C104 107.9(13) . . ?
C103 C99 C35 113.9(12) . . ?
C103 C99 H99 115.0 . . ?
C66 C25 C96 120.0(10) . . ?
C66 C25 H25 120.0 . . ?
C96 C25 H25 120.0 . . ?
C96 C103 C99 109.9(10) . . ?
C96 C103 H10F 109.7 . . ?
C96 C103 H10G 109.7 . . ?
C99 C103 H10F 109.7 . . ?
C99 C103 H10G 109.7 . . ?
H10F C103 H10G 108.2 . . ?
C109 C55 H55 120.0 . . ?
C109 C55 C111 120.0 . . ?
C111 C55 H55 120.0 . . ?
C55 C109 H109 120.0 . . ?
C27 C109 C55 120.0 . . ?
C27 C109 H109 120.0 . . ?
C109 C27 C6 119.0(12) . . ?
C109 C27 C113 120.0 . . ?
C113 C27 C6 120.1(12) . . ?
C27 C113 H113 120.0 . . ?
C27 C113 C7 120.0 . . ?
C7 C113 H113 120.0 . . ?
C113 C7 H7 120.0 . . ?
C113 C7 C111 120.0 . . ?
C111 C7 H7 120.0 . . ?
C55 C111 H111 120.0 . . ?
C7 C111 C55 120.0 . . ?
C7 C111 H111 120.0 . . ?
C119 C57 C91 120.6(15) . . ?
C119 C57 C29 120.0 . . ?
C29 C57 C91 118.5(15) . . ?
C57 C119 H119 120.0 . . ?
C57 C119 C115 120.0 . . ?
C115 C119 H119 120.0 . . ?
C119 C115 H115 120.0 . . ?
C59 C115 C119 120.0 . . ?
C59 C115 H115 120.0 . . ?
C115 C59 H59 120.0 . . ?
C117 C59 C115 120.0 . . ?
C117 C59 H59 120.0 . . ?
C59 C117 H117 120.0 . . ?
C59 C117 C29 120.0 . . ?
C29 C117 H117 120.0 . . ?
C57 C29 H29 120.0 . . ?
C117 C29 C57 120.0 . . ?
C117 C29 H29 120.0 . . ?
C123 C15 H15 120.0 . . ?
C123 C15 C121 120.0 . . ?
C121 C15 H15 120.0 . . ?
C15 C123 H123 120.0 . . ?
C15 C123 C61 120.0 . . ?
C61 C123 H123 120.0 . . ?
C123 C61 C46 118.7(11) . . ?
C31 C61 C46 121.2(11) . . ?
C31 C61 C123 120.0 . . ?
C61 C31 H31 120.0 . . ?
C125 C31 C61 120.0 . . ?
C125 C31 H31 120.0 . . ?
C31 C125 H125 120.0 . . ?
C31 C125 C121 120.0 . . ?
C121 C125 H125 120.0 . . ?
C15 C121 H121 120.0 . . ?
C125 C121 C15 120.0 . . ?
C125 C121 H121 120.0 . . ?
C131 C63 H63 120.0 . . ?
C131 C63 C127 120.0 . . ?
C127 C63 H63 120.0 . . ?
C63 C131 H131 120.0 . . ?
C129 C131 C63 120.0 . . ?
C129 C131 H131 120.0 . . ?
C131 C129 H129 120.0 . . ?
C131 C129 C65 120.0 . . ?
C65 C129 H129 120.0 . . ?
C129 C65 H65 120.0 . . ?
C2 C65 C129 120.0 . . ?
C2 C65 H65 120.0 . . ?
C65 C2 H2 120.0 . . ?
C127 C2 C65 120.0 . . ?
C127 C2 H2 120.0 . . ?
C63 C127 C20 119.3(16) . . ?
C2 C127 C20 120.7(16) . . ?
C2 C127 C63 120.0 . . ?
C71 C33 H33A 109.9 . . ?
C71 C33 H33B 109.9 . . ?
H33A C33 H33B 108.3 . . ?
C67 C33 C71 109.1(17) . . ?
C67 C33 H33A 109.9 . . ?
C67 C33 H33B 109.9 . . ?
C39 C133 H13A 114.1 . . ?
C39 C133 H13B 114.1 . . ?
H13A C133 H13B 111.3 . . ?
C67 C133 C39 87.4(18) . . ?
C67 C133 H13A 114.1 . . ?
C67 C133 H13B 114.1 . . ?
C33 C67 H67 115.6 . . ?
C33 C67 C135 110(2) . . ?
C133 C67 C33 108(2) . . ?
C133 C67 H67 115.6 . . ?
C133 C67 C135 88.7(16) . . ?
C135 C67 H67 115.6 . . ?
C39 C135 C67 85.9(15) . . ?
C17 C135 C39 111(2) . . ?
C17 C135 C67 109(2) . . ?
C137 C135 C39 121(2) . . ?
C137 C135 C67 118(2) . . ?
C137 C135 C17 110(2) . . ?
C135 C17 H17A 109.5 . . ?
C135 C17 H17B 109.5 . . ?
C135 C17 H17C 109.5 . . ?
H17A C17 H17B 109.5 . . ?
H17A C17 H17C 109.5 . . ?
H17B C17 H17C 109.5 . . ?
C135 C137 H13C 109.5 . . ?
C135 C137 H13D 109.5 . . ?
C135 C137 H13E 109.5 . . ?
H13C C137 H13D 109.5 . . ?
H13C C137 H13E 109.5 . . ?
H13D C137 H13E 109.5 . . ?

loop_
_geom_bond_atom_site_label_1
_geom_bond_atom_site_label_2
_geom_bond_distance
_geom_bond_site_symmetry_2
_geom_bond_publ_flag
Eu1 Ti1 3.761(2) . ?
Eu1 Ti4 3.759(2) . ?
Eu1 Ti2 3.746(2) . ?
Eu1 Ti3 3.751(3) . ?
Eu1 O10 2.352(8) . ?
Eu1 O12 2.391(9) . ?
Eu1 O7 2.418(8) . ?
Eu1 O9 2.395(8) . ?
Eu1 N6 2.564(11) . ?
Eu1 N3 2.608(11) . ?
Eu1 O21 2.402(9) . ?
Eu1 O23 2.350(8) . ?
Eu2 Ti1 3.738(3) . ?
Eu2 Ti4 3.753(2) . ?
Eu2 Ti2 3.752(2) . ?
Eu2 Ti3 3.774(2) . ?
Eu2 O4 2.330(9) . ?
Eu2 O8 2.417(10) . ?
Eu2 O18 2.427(9) . ?
Eu2 O26 2.421(11) . ?
Eu2 N1 2.600(12) . ?
Eu2 N4 2.570(9) . ?
Eu2 O19 2.351(7) . ?
Eu2 O11 2.357(9) . ?
Ti1 Ti4 2.854(4) . ?
Ti1 O4 1.875(10) . ?
Ti1 O10 1.912(9) . ?
Ti1 O22 2.030(9) . ?
Ti1 O13 2.132(9) . ?
Ti1 O15 2.053(10) . ?
Ti1 O17 1.829(9) . ?
Ti4 O4 1.904(9) . ?
Ti4 O10 1.922(9) . ?
Ti4 O16 1.787(10) . ?
Ti4 O5 2.119(9) . ?
Ti4 O3 2.025(9) . ?
Ti4 O25 2.035(10) . ?
Ti2 Ti3 2.863(4) . ?
Ti2 O1 2.012(10) . ?
Ti2 O6 2.014(8) . ?
Ti2 O14 2.103(9) . ?
Ti2 O17 1.801(10) . ?
Ti2 O19 1.919(9) . ?
Ti2 O23 1.920(9) . ?
Ti3 O16 1.838(9) . ?
Ti3 O20 2.112(9) . ?
Ti3 O24 2.028(10) . ?
Ti3 O2 2.038(9) . ?
Ti3 O19 1.914(8) . ?
Ti3 O23 1.847(10) . ?
O1 C20 1.286(16) . ?
O6 C56 1.272(15) . ?
O8 C91 1.231(17) . ?
O12 C58 1.265(14) . ?
O14 C36 1.229(17) . ?
O18 C46 1.246(15) . ?
O20 C36 1.285(17) . ?
O22 C91 1.256(17) . ?
O24 C82 1.248(15) . ?
C1 H1 0.9500 . ?
C1 N1 1.360(17) . ?
C1 C126 1.40(2) . ?
O26 C82 1.275(15) . ?
O13 C44 1.237(15) . ?
C6 O2 1.259(16) . ?
C6 C75 1.477(19) . ?
C6 O21 1.272(17) . ?
C6 C27 1.474(17) . ?
O7 C28 1.214(16) . ?
O15 C28 1.288(16) . ?
N1 C80 1.349(17) . ?
N4 C92 1.318(15) . ?
N4 C45 1.343(15) . ?
O9 C20 1.229(15) . ?
C16 C89 1.3900 . ?
C16 C51 1.3900 . ?
C16 C91 1.506(14) . ?
C89 H89 0.9500 . ?
C89 C13 1.3900 . ?
C13 H13 0.9500 . ?
C13 C105 1.3900 . ?
C105 H105 0.9500 . ?
C105 C83 1.3900 . ?
C83 H83 0.9500 . ?
C83 C51 1.3900 . ?
C51 H51 0.9500 . ?
N6 C50 1.336(16) . ?
N6 C66 1.356(15) . ?
C18 H18 0.9500 . ?
C18 C87 1.3900 . ?
C18 C42 1.3900 . ?
C87 H87 0.9500 . ?
C87 C69 1.3900 . ?
C69 H69 0.9500 . ?
C69 C19 1.3900 . ?
C19 H19 0.9500 . ?
C19 C52 1.3900 . ?
C52 H52 0.9500 . ?
C52 C42 1.3900 . ?
C42 C20 1.522(15) . ?
O5 C44 1.284(17) . ?
C20 C127 1.513(17) . ?
C22 H22 0.9500 . ?
C22 C94 1.3900 . ?
C22 C75 1.3900 . ?
C94 H94 0.9500 . ?
C94 C85 1.3900 . ?
C85 H85 0.9500 . ?
C85 C107 1.3900 . ?
C107 H107 0.9500 . ?
C107 C11 1.3900 . ?
C11 H11 0.9500 . ?
C11 C75 1.3900 . ?
C24 H24 0.9500 . ?
C24 C116 1.3900 . ?
C24 C102 1.3900 . ?
C116 H116 0.9500 . ?
C116 C120 1.3900 . ?
C120 H120 0.9500 . ?
C120 C88 1.3900 . ?
C88 H88 0.9500 . ?
C88 C98 1.3900 . ?
C98 H98 0.9500 . ?
C98 C102 1.3900 . ?
C102 C82 1.493(15) . ?
C28 C10 1.510(15) . ?
N3 C132 1.337(17) . ?
N3 C77 1.353(15) . ?
C36 C90 1.490(14) . ?
C44 C40 1.484(14) . ?
C46 C48 1.458(16) . ?
C46 O25 1.286(16) . ?
C46 C61 1.462(16) . ?
C48 C134 1.3900 . ?
C48 C124 1.3900 . ?
C134 H134 0.9500 . ?
C134 C49 1.3900 . ?
C49 H49 0.9500 . ?
C49 C34 1.3900 . ?
C34 H34 0.9500 . ?
C34 C26 1.3900 . ?
C26 H26 0.9500 . ?
C26 C124 1.3900 . ?
C124 H124 0.9500 . ?
C50 H50 0.9500 . ?
C50 C95 1.379(15) . ?
C56 C38 1.495(13) . ?
C56 O11 1.256(16) . ?
C58 C64 1.478(13) . ?
C58 O3 1.274(15) . ?
C62 H62 0.9500 . ?
C62 C90 1.3900 . ?
C62 C54 1.3900 . ?
C90 C8 1.3900 . ?
C8 H8 0.9500 . ?
C8 C14 1.3900 . ?
C14 H14 0.9500 . ?
C14 C68 1.3900 . ?
C68 H68 0.9500 . ?
C68 C54 1.3900 . ?
C54 H54 0.9500 . ?
C64 C110 1.3900 . ?
C64 C60 1.3900 . ?
C110 H110 0.9500 . ?
C110 C4 1.3900 . ?
C4 H4 0.9500 . ?
C4 C86 1.3900 . ?
C86 H86 0.9500 . ?
C86 C108 1.3900 . ?
C108 H108 0.9500 . ?
C108 C60 1.3900 . ?
C60 H60 0.9500 . ?
C66 C77 1.489(15) . ?
C66 C25 1.382(14) . ?
C70 H70 0.9500 . ?
C70 C32 1.3900 . ?
C70 C43 1.3900 . ?
C32 H32 0.9500 . ?
C32 C78 1.3900 . ?
C78 H78 0.9500 . ?
C78 C38 1.3900 . ?
C38 C12 1.3900 . ?
C12 H12 0.9500 . ?
C12 C43 1.3900 . ?
C43 H43 0.9500 . ?
C72 H72 0.9500 . ?
C72 C132 1.381(19) . ?
C72 C41 1.374(19) . ?
C74 C106 1.51(3) . ?
C74 C122 1.49(4) . ?
C74 C39 1.58(3) . ?
C74 C23 1.61(3) . ?
C80 C112 1.417(17) . ?
C80 C45 1.455(16) . ?
C84 H84A 0.9800 . ?
C84 H84B 0.9800 . ?
C84 H84C 0.9800 . ?
C84 C35 1.54(2) . ?
C92 H92 0.9500 . ?
C92 C3 1.399(17) . ?
C96 C95 1.404(15) . ?
C96 C25 1.393(16) . ?
C96 C103 1.520(14) . ?
C104 H10A 0.9900 . ?
C104 H10B 0.9900 . ?
C104 C21 1.531(18) . ?
C104 C99 1.59(2) . ?
C106 H10C 0.9800 . ?
C106 H10D 0.9800 . ?
C106 H10E 0.9800 . ?
C112 H112 0.9500 . ?
C112 C9 1.39(2) . ?
C122 H12A 0.9800 . ?
C122 H12B 0.9800 . ?
C122 H12C 0.9800 . ?
C126 H126 0.9500 . ?
C126 C9 1.36(2) . ?
C130 H130 0.9500 . ?
C130 C71 1.335(18) . ?
C130 C45 1.415(16) . ?
C132 H132 0.9500 . ?
C35 C21 1.58(2) . ?
C35 C47 1.51(2) . ?
C35 C99 1.54(2) . ?
C71 C93 1.57(2) . ?
C71 C3 1.375(17) . ?
C71 C33 1.56(2) . ?
C9 H9 0.9500 . ?
C73 H73A 0.9900 . ?
C73 H73B 0.9900 . ?
C73 C39 1.60(3) . ?
C73 C23 1.51(4) . ?
C37 H37 0.9500 . ?
C37 C79 1.3900 . ?
C37 C40 1.3900 . ?
C79 H79 0.9500 . ?
C79 C76 1.3900 . ?
C76 H76 0.9500 . ?
C76 C138 1.3900 . ?
C138 H138 0.9500 . ?
C138 C136 1.3900 . ?
C136 H136 0.9500 . ?
C136 C40 1.3900 . ?
C77 C97 1.387(16) . ?
C39 H39 1.0000 . ?
C39 H39A 1.0000 . ?
C39 C3 1.497(18) . ?
C39 C133 1.62(3) . ?
C39 C135 1.57(2) . ?
C81 H81 0.9500 . ?
C81 C128 1.3900 . ?
C81 C10 1.3900 . ?
C128 H128 0.9500 . ?
C128 C114 1.3900 . ?
C114 H114 0.9500 . ?
C114 C118 1.3900 . ?
C118 H118 0.9500 . ?
C118 C30 1.3900 . ?
C30 H30 0.9500 . ?
C30 C10 1.3900 . ?
C41 H41 0.9500 . ?
C41 C97 1.356(18) . ?
C21 H21 1.0000 . ?
C21 C95 1.486(15) . ?
C91 C57 1.507(17) . ?
C23 H23 1.0000 . ?
C23 C93 1.53(3) . ?
C93 H93A 0.9900 . ?
C93 H93B 0.9900 . ?
C47 H47A 0.9800 . ?
C47 H47B 0.9800 . ?
C47 H47C 0.9800 . ?
C97 H97 0.9500 . ?
C99 H99 1.0000 . ?
C99 C103 1.534(19) . ?
C25 H25 0.9500 . ?
C103 H10F 0.9900 . ?
C103 H10G 0.9900 . ?
C55 H55 0.9500 . ?
C55 C109 1.3900 . ?
C55 C111 1.3900 . ?
C109 H109 0.9500 . ?
C109 C27 1.3900 . ?
C27 C113 1.3900 . ?
C113 H113 0.9500 . ?
C113 C7 1.3900 . ?
C7 H7 0.9500 . ?
C7 C111 1.3900 . ?
C111 H111 0.9500 . ?
C57 C119 1.3900 . ?
C57 C29 1.3900 . ?
C119 H119 0.9500 . ?
C119 C115 1.3900 . ?
C115 H115 0.9500 . ?
C115 C59 1.3900 . ?
C59 H59 0.9500 . ?
C59 C117 1.3900 . ?
C117 H117 0.9500 . ?
C117 C29 1.3900 . ?
C29 H29 0.9500 . ?
C15 H15 0.9500 . ?
C15 C123 1.3900 . ?
C15 C121 1.3900 . ?
C123 H123 0.9500 . ?
C123 C61 1.3900 . ?
C61 C31 1.3900 . ?
C31 H31 0.9500 . ?
C31 C125 1.3900 . ?
C125 H125 0.9500 . ?
C125 C121 1.3900 . ?
C121 H121 0.9500 . ?
C63 H63 0.9500 . ?
C63 C131 1.3900 . ?
C63 C127 1.3900 . ?
C131 H131 0.9500 . ?
C131 C129 1.3900 . ?
C129 H129 0.9500 . ?
C129 C65 1.3900 . ?
C65 H65 0.9500 . ?
C65 C2 1.3900 . ?
C2 H2 0.9500 . ?
C2 C127 1.3900 . ?
C33 H33A 0.9900 . ?
C33 H33B 0.9900 . ?
C33 C67 1.54(3) . ?
C133 H13A 0.9900 . ?
C133 H13B 0.9900 . ?
C133 C67 1.50(3) . ?
C67 H67 1.0000 . ?
C67 C135 1.59(3) . ?
C135 C17 1.52(3) . ?
C135 C137 1.49(4) . ?
C17 H17A 0.9800 . ?
C17 H17B 0.9800 . ?
C17 H17C 0.9800 . ?
C137 H13C 0.9800 . ?
C137 H13D 0.9800 . ?
C137 H13E 0.9800 . ?

loop_
_geom_torsion_atom_site_label_1
_geom_torsion_atom_site_label_2
_geom_torsion_atom_site_label_3
_geom_torsion_atom_site_label_4
_geom_torsion
_geom_torsion_site_symmetry_1
_geom_torsion_site_symmetry_2
_geom_torsion_site_symmetry_3
_geom_torsion_site_symmetry_4
_geom_torsion_publ_flag
Eu1 Ti1 O4 Eu2 -105.9(4) . . . . ?
Eu1 Ti1 O4 Ti4 37.4(3) . . . . ?
Eu1 Ti1 O17 Ti2 57.7(9) . . . . ?
Eu1 Ti4 O16 Ti3 -63.1(9) . . . . ?
Eu1 Ti2 O17 Ti1 -57.8(9) . . . . ?
Eu1 Ti3 O16 Ti4 63.4(9) . . . . ?
Eu1 Ti3 O23 Ti2 -141.9(7) . . . . ?
Eu1 O12 C58 C64 -153.9(10) . . . . ?
Eu1 O12 C58 O3 26(2) . . . . ?
Eu1 O7 C28 O15 -8(2) . . . . ?
Eu1 O7 C28 C10 177.4(8) . . . . ?
Eu1 O9 C20 O1 -8(2) . . . . ?
Eu1 O9 C20 C42 169.0(14) . . . . ?
Eu1 O9 C20 C127 171.4(18) . . . . ?
Eu1 N6 C50 C95 -171.0(9) . . . . ?
Eu1 N6 C66 C77 -6.5(15) . . . . ?
Eu1 N6 C66 C25 171.3(10) . . . . ?
Eu1 N3 C132 C72 -176.8(11) . . . . ?
Eu1 N3 C77 C66 -6.7(16) . . . . ?
Eu1 N3 C77 C97 174.6(10) . . . . ?
Eu2 Ti1 O4 Ti4 143.3(7) . . . . ?
Eu2 Ti1 O17 Ti2 -58.4(9) . . . . ?
Eu2 Ti4 O16 Ti3 52.0(9) . . . . ?
Eu2 Ti2 O17 Ti1 58.1(9) . . . . ?
Eu2 Ti3 O16 Ti4 -51.9(9) . . . . ?
Eu2 Ti3 O23 Eu1 105.0(4) . . . . ?
Eu2 Ti3 O23 Ti2 -36.8(4) . . . . ?
Eu2 O8 C91 O22 -32(2) . . . . ?
Eu2 O8 C91 C16 151.2(11) . . . . ?
Eu2 O8 C91 C57 135.9(15) . . . . ?
Eu2 O18 C46 C48 -170.4(16) . . . . ?
Eu2 O18 C46 O25 10(2) . . . . ?
Eu2 O18 C46 C61 -169.8(13) . . . . ?
Eu2 O26 C82 O24 -2(2) . . . . ?
Eu2 O26 C82 C102 -176.8(8) . . . . ?
Eu2 N1 C80 C112 166.9(14) . . . . ?
Eu2 N1 C80 C45 -13.6(17) . . . . ?
Eu2 N4 C92 C3 156.5(11) . . . . ?
Eu2 N4 C45 C80 20.8(16) . . . . ?
Eu2 N4 C45 C130 -155.1(11) . . . . ?
Ti1 Ti4 O16 Ti3 -6.5(10) . . . . ?
Ti1 O22 C91 O8 0(2) . . . . ?
Ti1 O22 C91 C16 177.9(11) . . . . ?
Ti1 O22 C91 C57 -166.1(15) . . . . ?
Ti1 O13 C44 O5 2.0(19) . . . . ?
Ti1 O13 C44 C40 -178.2(8) . . . . ?
Ti1 O15 C28 O7 -22.7(19) . . . . ?
Ti1 O15 C28 C10 152.5(8) . . . . ?
Ti4 Ti1 O4 Eu2 -143.3(7) . . . . ?
Ti4 Ti1 O17 Ti2 -0.1(10) . . . . ?
Ti4 O5 C44 O13 5.6(19) . . . . ?
Ti4 O5 C44 C40 -174.3(7) . . . . ?
Ti2 Ti3 O16 Ti4 6.5(10) . . . . ?
Ti2 Ti3 O23 Eu1 141.9(7) . . . . ?
Ti2 O1 C20 O9 -32(2) . . . . ?
Ti2 O1 C20 C42 151.8(15) . . . . ?
Ti2 O1 C20 C127 149.3(17) . . . . ?
Ti2 O6 C56 C38 179.5(8) . . . . ?
Ti2 O6 C56 O11 -2(2) . . . . ?
Ti2 O14 C36 O20 -6.2(19) . . . . ?
Ti2 O14 C36 C90 173.5(7) . . . . ?
Ti3 Ti2 O17 Ti1 0.1(10) . . . . ?
Ti3 O20 C36 O14 -0.4(17) . . . . ?
Ti3 O20 C36 C90 179.9(7) . . . . ?
Ti3 O24 C82 O26 22.2(18) . . . . ?
Ti3 O24 C82 C102 -162.8(8) . . . . ?
O1 Ti2 O17 Ti1 -128.1(10) . . . . ?
O1 C20 C127 C63 171.1(19) . . . . ?
O1 C20 C127 C2 -10(3) . . . . ?
O4 Ti1 O17 Ti2 -41.0(10) . . . . ?
O4 Ti4 O16 Ti3 34.2(10) . . . . ?
O6 Ti2 O17 Ti1 135.2(9) . . . . ?
O6 C56 C38 C78 175.6(10) . . . . ?
O6 C56 C38 C12 -4.2(16) . . . . ?
O6 C56 O11 Eu2 -32(3) . . . . ?
O8 C91 C57 C119 161.6(14) . . . . ?
O8 C91 C57 C29 -29(2) . . . . ?
O10 Ti1 O4 Eu2 -131.7(5) . . . . ?
O10 Ti1 O4 Ti4 11.6(4) . . . . ?
O10 Ti1 O17 Ti2 42.1(10) . . . . ?
O10 Ti4 O16 Ti3 -48.2(10) . . . . ?
O12 C58 C64 C110 179.0(9) . . . . ?
O12 C58 C64 C60 -4.4(15) . . . . ?
O12 C58 O3 Ti4 0.8(19) . . . . ?
O14 C36 C90 C62 18.8(14) . . . . ?
O14 C36 C90 C8 -161.6(10) . . . . ?
O16 Ti3 O23 Eu1 31.3(6) . . . . ?
O16 Ti3 O23 Ti2 -110.6(4) . . . . ?
O18 C46 C48 C134 13(3) . . . . ?
O18 C46 C48 C124 -165.6(14) . . . . ?
O18 C46 O25 Ti4 33(2) . . . . ?
O18 C46 C61 C123 -161.5(13) . . . . ?
O18 C46 C61 C31 20(2) . . . . ?
O20 Ti3 O16 Ti4 -169.6(15) . . . . ?
O20 Ti3 O23 Eu1 -142.2(5) . . . . ?
O20 Ti3 O23 Ti2 75.9(4) . . . . ?
O20 C36 C90 C62 -161.4(9) . . . . ?
O20 C36 C90 C8 18.1(14) . . . . ?
O22 Ti1 O4 Eu2 58.1(5) . . . . ?
O22 Ti1 O4 Ti4 -158.6(4) . . . . ?
O22 Ti1 O17 Ti2 -133.3(10) . . . . ?
O22 C91 C57 C119 -30(2) . . . . ?
O22 C91 C57 C29 139.5(15) . . . . ?
O24 Ti3 O16 Ti4 -129.5(10) . . . . ?
C1 N1 C80 C112 3(2) . . . . ?
C1 N1 C80 C45 -177.1(14) . . . . ?
C1 C126 C9 C112 6(3) . . . . ?
O13 Ti1 O4 Eu2 141.4(5) . . . . ?
O13 Ti1 O4 Ti4 -75.4(4) . . . . ?
O13 Ti1 O17 Ti2 167.3(17) . . . . ?
O13 C44 C40 C37 -18.7(16) . . . . ?
O13 C44 C40 C136 163.3(10) . . . . ?
C6 C27 C113 C7 169(2) . . . . ?
O7 C28 C10 C81 1.8(15) . . . . ?
O7 C28 C10 C30 -175.1(10) . . . . ?
O15 Ti1 O17 Ti2 136.2(10) . . . . ?
O15 C28 C10 C81 -173.8(8) . . . . ?
O15 C28 C10 C30 9.3(14) . . . . ?
N1 C1 C126 C9 -2(3) . . . . ?
N1 C80 C112 C9 1(3) . . . . ?
N1 C80 C45 N4 -4.5(19) . . . . ?
N1 C80 C45 C130 171.2(15) . . . . ?
O2 Ti3 O16 Ti4 136.9(10) . . . . ?
O2 Ti3 O23 Eu1 -59.6(5) . . . . ?
O2 Ti3 O23 Ti2 158.6(4) . . . . ?
O2 C6 C75 C22 27(3) . . . . ?
O2 C6 C75 C11 -147.4(19) . . . . ?
O2 C6 O21 Eu1 27.9(19) . . . . ?
O2 C6 C27 C109 168.9(14) . . . . ?
O2 C6 C27 C113 0(2) . . . . ?
N4 C92 C3 C71 -2(2) . . . . ?
N4 C92 C3 C39 -170.5(14) . . . . ?
O17 Ti1 O4 Eu2 -33.7(6) . . . . ?
O17 Ti1 O4 Ti4 109.6(4) . . . . ?
O9 C20 C127 C63 -8(3) . . . . ?
O9 C20 C127 C2 170.8(18) . . . . ?
C16 C89 C13 C105 0.0 . . . . ?
C89 C16 C51 C83 0.0 . . . . ?
C89 C16 C91 O8 178.5(11) . . . . ?
C89 C16 C91 O22 0.9(16) . . . . ?
C89 C13 C105 C83 0.0 . . . . ?
C13 C105 C83 C51 0.0 . . . . ?
C105 C83 C51 C16 0.0 . . . . ?
C51 C16 C89 C13 0.0 . . . . ?
C51 C16 C91 O8 1.2(19) . . . . ?
C51 C16 C91 O22 -176.5(11) . . . . ?
N6 C50 C95 C96 -1.1(18) . . . . ?
N6 C50 C95 C21 -179.4(12) . . . . ?
N6 C66 C77 N3 8.3(17) . . . . ?
N6 C66 C77 C97 -173.0(13) . . . . ?
N6 C66 C25 C96 0(2) . . . . ?
C18 C87 C69 C19 0.0 . . . . ?
C18 C42 C20 O1 157.4(15) . . . . ?
C18 C42 C20 O9 -20(2) . . . . ?
C87 C18 C42 C52 0.0 . . . . ?
C87 C18 C42 C20 178(2) . . . . ?
C87 C69 C19 C52 0.0 . . . . ?
C69 C19 C52 C42 0.0 . . . . ?
C19 C52 C42 C18 0.0 . . . . ?
C19 C52 C42 C20 -178(2) . . . . ?
C52 C42 C20 O1 -25(3) . . . . ?
C52 C42 C20 O9 158.0(17) . . . . ?
C42 C18 C87 C69 0.0 . . . . ?
O19 Ti2 O17 Ti1 41.8(10) . . . . ?
O19 Ti3 O16 Ti4 -35.7(10) . . . . ?
O19 Ti3 O23 Eu1 130.2(5) . . . . ?
O19 Ti3 O23 Ti2 -11.7(4) . . . . ?
O5 C44 C40 C37 161.2(10) . . . . ?
O5 C44 C40 C136 -16.9(14) . . . . ?
C22 C94 C85 C107 0.0 . . . . ?
C94 C22 C75 C6 -174(3) . . . . ?
C94 C22 C75 C11 0.0 . . . . ?
C94 C85 C107 C11 0.0 . . . . ?
C85 C107 C11 C75 0.0 . . . . ?
C107 C11 C75 C6 174(3) . . . . ?
C107 C11 C75 C22 0.0 . . . . ?
C75 C6 O2 Ti3 171.4(19) . . . . ?
C75 C6 O21 Eu1 -145.5(19) . . . . ?
C75 C22 C94 C85 0.0 . . . . ?
C24 C116 C120 C88 0.0 . . . . ?
C24 C102 C82 O24 -174.8(9) . . . . ?
C24 C102 C82 O26 0.4(14) . . . . ?
C116 C24 C102 C98 0.0 . . . . ?
C116 C24 C102 C82 174.8(9) . . . . ?
C116 C120 C88 C98 0.0 . . . . ?
C120 C88 C98 C102 0.0 . . . . ?
C88 C98 C102 C24 0.0 . . . . ?
C88 C98 C102 C82 -175.0(9) . . . . ?
C98 C102 C82 O24 0.1(13) . . . . ?
C98 C102 C82 O26 175.3(9) . . . . ?
C102 C24 C116 C120 0.0 . . . . ?
N3 C77 C97 C41 1(2) . . . . ?
C36 C90 C8 C14 -179.5(10) . . . . ?
C46 C48 C134 C49 -178(2) . . . . ?
C46 C48 C124 C26 178(2) . . . . ?
C46 C61 C31 C125 178(2) . . . . ?
C48 C46 O25 Ti4 -146.5(15) . . . . ?
C48 C134 C49 C34 0.0 . . . . ?
C134 C48 C124 C26 0.0 . . . . ?
C134 C49 C34 C26 0.0 . . . . ?
C49 C34 C26 C124 0.0 . . . . ?
C34 C26 C124 C48 0.0 . . . . ?
C124 C48 C134 C49 0.0 . . . . ?
C50 N6 C66 C77 -179.4(11) . . . . ?
C50 N6 C66 C25 -1.7(18) . . . . ?
C56 C38 C12 C43 179.8(10) . . . . ?
C58 C64 C110 C4 176.5(10) . . . . ?
C58 C64 C60 C108 -176.5(10) . . . . ?
O21 C6 O2 Ti3 -2(2) . . . . ?
O21 C6 C75 C22 -159.8(17) . . . . ?
O21 C6 C75 C11 26(3) . . . . ?
O21 C6 C27 C109 -4(3) . . . . ?
O21 C6 C27 C113 -173.6(13) . . . . ?
C62 C90 C8 C14 0.0 . . . . ?
C90 C62 C54 C68 0.0 . . . . ?
C90 C8 C14 C68 0.0 . . . . ?
C8 C14 C68 C54 0.0 . . . . ?
C14 C68 C54 C62 0.0 . . . . ?
C54 C62 C90 C36 179.5(10) . . . . ?
C54 C62 C90 C8 0.0 . . . . ?
C64 C58 O3 Ti4 -179.5(8) . . . . ?
C64 C110 C4 C86 0.0 . . . . ?
C110 C64 C60 C108 0.0 . . . . ?
C110 C4 C86 C108 0.0 . . . . ?
C4 C86 C108 C60 0.0 . . . . ?
C86 C108 C60 C64 0.0 . . . . ?
C60 C64 C110 C4 0.0 . . . . ?
C66 N6 C50 C95 2.2(18) . . . . ?
C66 C77 C97 C41 -177.4(14) . . . . ?
C70 C32 C78 C38 0.0 . . . . ?
C32 C70 C43 C12 0.0 . . . . ?
C32 C78 C38 C56 -179.8(10) . . . . ?
C32 C78 C38 C12 0.0 . . . . ?
C78 C38 C12 C43 0.0 . . . . ?
C38 C56 O11 Eu2 146.7(11) . . . . ?
C38 C12 C43 C70 0.0 . . . . ?
C43 C70 C32 C78 0.0 . . . . ?
C72 C41 C97 C77 -1(2) . . . . ?
C74 C39 C3 C92 -150.1(19) . . . . ?
C74 C39 C3 C71 41(2) . . . . ?
C74 C23 C93 C71 -46(3) . . . . ?
C80 C112 C9 C126 -6(4) . . . . ?
O11 C56 C38 C78 -3.0(17) . . . . ?
O11 C56 C38 C12 177.2(11) . . . . ?
C84 C35 C21 C104 -83.6(14) . . . . ?
C84 C35 C21 C95 167.6(13) . . . . ?
C84 C35 C99 C104 86.0(15) . . . . ?
C84 C35 C99 C103 -165.9(14) . . . . ?
O23 Ti2 O17 Ti1 -39.2(10) . . . . ?
O23 Ti3 O16 Ti4 47.2(10) . . . . ?
O3 Ti4 O16 Ti3 -140.8(9) . . . . ?
O3 C58 C64 C110 -0.6(15) . . . . ?
O3 C58 C64 C60 175.9(9) . . . . ?
C92 N4 C45 C80 176.3(12) . . . . ?
C92 N4 C45 C130 0(2) . . . . ?
C104 C21 C95 C50 133.5(13) . . . . ?
C104 C21 C95 C96 -44.8(15) . . . . ?
C104 C99 C103 C96 47.2(16) . . . . ?
C106 C74 C39 C73 -77(3) . . . . ?
C106 C74 C39 C3 174(2) . . . . ?
C106 C74 C23 C73 82(3) . . . . ?
C106 C74 C23 C93 -168(3) . . . . ?
C112 C80 C45 N4 175.1(16) . . . . ?
C112 C80 C45 C130 -9(2) . . . . ?
O25 Ti4 O16 Ti3 121.4(10) . . . . ?
O25 C46 C48 C134 -167.8(13) . . . . ?
O25 C46 C48 C124 14(2) . . . . ?
O25 C46 C61 C123 19(2) . . . . ?
O25 C46 C61 C31 -159.7(13) . . . . ?
C122 C74 C39 C73 146(3) . . . . ?
C122 C74 C39 C3 37(3) . . . . ?
C122 C74 C23 C73 -152(3) . . . . ?
C122 C74 C23 C93 -42(3) . . . . ?
C126 C1 N1 Eu2 -166.4(14) . . . . ?
C126 C1 N1 C80 -3(2) . . . . ?
C130 C71 C93 C23 -169(2) . . . . ?
C130 C71 C3 C92 3(2) . . . . ?
C130 C71 C3 C39 172.8(15) . . . . ?
C130 C71 C33 C67 -174(2) . . . . ?
C132 N3 C77 C66 179.0(12) . . . . ?
C132 N3 C77 C97 0(2) . . . . ?
C132 C72 C41 C97 -1(2) . . . . ?
C35 C21 C95 C50 -132.2(13) . . . . ?
C35 C21 C95 C96 49.5(15) . . . . ?
C35 C99 C103 C96 -47.1(19) . . . . ?
C71 C130 C45 N4 1(2) . . . . ?
C71 C130 C45 C80 -174.8(15) . . . . ?
C71 C33 C67 C133 42(3) . . . . ?
C71 C33 C67 C135 -53(3) . . . . ?
C73 C39 C3 C92 115(2) . . . . ?
C73 C39 C3 C71 -54(2) . . . . ?
C73 C23 C93 C71 49(3) . . . . ?
C37 C79 C76 C138 0.0 . . . . ?
C79 C37 C40 C44 -178.0(10) . . . . ?
C79 C37 C40 C136 0.0 . . . . ?
C79 C76 C138 C136 0.0 . . . . ?
C76 C138 C136 C40 0.0 . . . . ?
C138 C136 C40 C44 178.0(10) . . . . ?
C138 C136 C40 C37 0.0 . . . . ?
C40 C37 C79 C76 0.0 . . . . ?
C77 N3 C132 C72 -2(2) . . . . ?
C77 C66 C25 C96 177.7(12) . . . . ?
C39 C74 C23 C73 -30.0(18) . . . . ?
C39 C74 C23 C93 80(2) . . . . ?
C39 C73 C23 C74 29.4(17) . . . . ?
C39 C73 C23 C93 -80(2) . . . . ?
C39 C133 C67 C33 -85(2) . . . . ?
C39 C133 C67 C135 26.4(16) . . . . ?
C81 C128 C114 C118 0.0 . . . . ?
C128 C81 C10 C28 -176.9(10) . . . . ?
C128 C81 C10 C30 0.0 . . . . ?
C128 C114 C118 C30 0.0 . . . . ?
C114 C118 C30 C10 0.0 . . . . ?
C118 C30 C10 C28 176.9(10) . . . . ?
C118 C30 C10 C81 0.0 . . . . ?
C10 C81 C128 C114 0.0 . . . . ?
C41 C72 C132 N3 3(2) . . . . ?
C21 C104 C99 C35 29.3(10) . . . . ?
C21 C104 C99 C103 -84.7(12) . . . . ?
C21 C35 C99 C104 -28.4(9) . . . . ?
C21 C35 C99 C103 79.8(13) . . . . ?
C45 N4 C92 C3 0.2(19) . . . . ?
C45 C80 C112 C9 -178.6(19) . . . . ?
C45 C130 C71 C93 159(3) . . . . ?
C45 C130 C71 C3 -3(3) . . . . ?
C45 C130 C71 C33 -174(2) . . . . ?
C91 C16 C89 C13 -177.3(16) . . . . ?
C91 C16 C51 C83 177.3(16) . . . . ?
C91 C57 C119 C115 169(2) . . . . ?
C91 C57 C29 C117 -169(2) . . . . ?
C23 C74 C39 C73 28.2(18) . . . . ?
C23 C74 C39 C3 -81.1(19) . . . . ?
C23 C73 C39 C74 -30.1(17) . . . . ?
C23 C73 C39 C3 84.4(17) . . . . ?
C93 C71 C3 C92 -160(2) . . . . ?
C93 C71 C3 C39 10(3) . . . . ?
C47 C35 C21 C104 144.2(15) . . . . ?
C47 C35 C21 C95 35.4(19) . . . . ?
C47 C35 C99 C104 -149.1(13) . . . . ?
C47 C35 C99 C103 -41.0(19) . . . . ?
C95 C96 C25 C66 1(2) . . . . ?
C95 C96 C103 C99 1.6(19) . . . . ?
C3 C71 C93 C23 -6(4) . . . . ?
C3 C71 C33 C67 15(3) . . . . ?
C3 C39 C133 C67 82.1(16) . . . . ?
C3 C39 C135 C67 -80.7(18) . . . . ?
C3 C39 C135 C17 170.4(19) . . . . ?
C3 C39 C135 C137 40(3) . . . . ?
C99 C104 C21 C35 -28.6(10) . . . . ?
C99 C104 C21 C95 82.1(11) . . . . ?
C99 C35 C21 C104 29.6(9) . . . . ?
C99 C35 C21 C95 -79.2(11) . . . . ?
C25 C66 C77 N3 -169.4(13) . . . . ?
C25 C66 C77 C97 9(2) . . . . ?
C25 C96 C95 C50 -0.7(17) . . . . ?
C25 C96 C95 C21 177.8(12) . . . . ?
C25 C96 C103 C99 179.7(14) . . . . ?
C103 C96 C95 C50 177.5(12) . . . . ?
C103 C96 C95 C21 -3.9(17) . . . . ?
C103 C96 C25 C66 -177.0(13) . . . . ?
C55 C109 C27 C6 -169(2) . . . . ?
C55 C109 C27 C113 0.0 . . . . ?
C109 C55 C111 C7 0.0 . . . . ?
C109 C27 C113 C7 0.0 . . . . ?
C27 C6 O2 Ti3 -174.9(15) . . . . ?
C27 C6 O21 Eu1 -159.6(16) . . . . ?
C27 C113 C7 C111 0.0 . . . . ?
C113 C7 C111 C55 0.0 . . . . ?
C111 C55 C109 C27 0.0 . . . . ?
C57 C119 C115 C59 0.0 . . . . ?
C119 C57 C29 C117 0.0 . . . . ?
C119 C115 C59 C117 0.0 . . . . ?
C115 C59 C117 C29 0.0 . . . . ?
C59 C117 C29 C57 0.0 . . . . ?
C29 C57 C119 C115 0.0 . . . . ?
C15 C123 C61 C46 -178(2) . . . . ?
C15 C123 C61 C31 0.0 . . . . ?
C123 C15 C121 C125 0.0 . . . . ?
C123 C61 C31 C125 0.0 . . . . ?
C61 C46 O25 Ti4 -147.0(15) . . . . ?
C61 C31 C125 C121 0.0 . . . . ?
C31 C125 C121 C15 0.0 . . . . ?
C121 C15 C123 C61 0.0 . . . . ?
C63 C131 C129 C65 0.0 . . . . ?
C131 C63 C127 C20 179(3) . . . . ?
C131 C63 C127 C2 0.0 . . . . ?
C131 C129 C65 C2 0.0 . . . . ?
C129 C65 C2 C127 0.0 . . . . ?
C65 C2 C127 C20 -179(3) . . . . ?
C65 C2 C127 C63 0.0 . . . . ?
C127 C63 C131 C129 0.0 . . . . ?
C33 C71 C3 C92 175(2) . . . . ?
C33 C71 C3 C39 -16(3) . . . . ?
C33 C67 C135 C39 81(2) . . . . ?
C33 C67 C135 C17 -168(2) . . . . ?
C33 C67 C135 C137 -42(3) . . . . ?
C133 C39 C3 C92 133.4(19) . . . . ?
C133 C39 C3 C71 -35(2) . . . . ?
C133 C39 C135 C67 25.2(17) . . . . ?
C133 C39 C135 C17 -84(2) . . . . ?
C133 C39 C135 C137 146(2) . . . . ?
C133 C67 C135 C39 -27.3(17) . . . . ?
C133 C67 C135 C17 83(2) . . . . ?
C133 C67 C135 C137 -150(2) . . . . ?
C135 C39 C3 C92 -135.7(18) . . . . ?
C135 C39 C3 C71 56(2) . . . . ?
C135 C39 C133 C67 -26.9(16) . . . . ?

loop_
_platon_squeeze_void_nr
_platon_squeeze_void_average_x
_platon_squeeze_void_average_y
_platon_squeeze_void_average_z
_platon_squeeze_void_volume
_platon_squeeze_void_count_electrons
_platon_squeeze_void_content
1 0.074 0.345 0.205 94 24 '1 MeCN'
2 -0.106 0.644 0.768 105 23 '1 MeCN'

loop_
_twin_individual_id
_twin_individual_mass_fraction_refined
1 0.95535
2 0.04465
